data_1576823
loop_
_publ_author_name
'Xie, Hao-Hui'
'Yang, Wen-Jing'
'Li, Ze-Jian'
'Ren, Ying-Zheng'
'Si, Nian'
'Liu, Peng-Fei'
'Tang, Yong-Xing'
'Zhang, Wen-Chao'
'Cui, Peng-Fei'

_publ_section_title
;
 Directing structural transformation in gold(i)-carborane nanoclusters to
 unlock ultrafast hypergolic ignition.
;
_journal_issue 17
_journal_name_full 'Chemical science'
_journal_page_first 8795
_journal_page_last 8802
_journal_paper_doi 10.1039/d6sc01070a
_journal_volume 17
_journal_year 2026
_chemical_formula_moiety 'C156 H180 Au18 B60 P12 S8, 2(Cl)'
_chemical_formula_sum 'C156 H180 Au18 B60 Cl2 P12 S8'
_chemical_formula_weight 6948.01
_space_group_crystal_system triclinic
_space_group_IT_number 2
_space_group_name_Hall '-P 1'
_space_group_name_H-M_alt 'P -1'
_atom_sites_solution_hydrogens geom
_atom_sites_solution_primary iterative
_audit_creation_date 2025-05-28
_audit_creation_method
;
Olex2 1.5
(compiled 2024.02.16 svn.r378c4104 for OlexSys, GUI svn.r6928)
;
_audit_update_record
;
2025-05-28 deposited with the CCDC.	2026-03-06 downloaded from the CCDC.
;
_cell_angle_alpha 101.561(6)
_cell_angle_beta 109.044(6)
_cell_angle_gamma 104.722(6)
_cell_formula_units_Z 1
_cell_length_a 17.012(5)
_cell_length_b 18.535(5)
_cell_length_c 19.375(5)
_cell_measurement_reflns_used 5959
_cell_measurement_temperature 296.00
_cell_measurement_theta_max 21.221
_cell_measurement_theta_min 2.478
_cell_volume 5310(3)
_computing_cell_refinement 'SAINT V8.40B (?, 2016)'
_computing_data_reduction 'SAINT V8.40B (?, 2016)'
_computing_molecular_graphics 'Olex2 1.5 (Dolomanov et al., 2009)'
_computing_publication_material 'Olex2 1.5 (Dolomanov et al., 2009)'
_computing_structure_refinement 'SHELXL 2018/3 (Sheldrick, 2015)'
_computing_structure_solution 'olex2.solve 1.5 (Bourhis et al., 2015)'
_diffrn_ambient_temperature 296.00
_diffrn_measured_fraction_theta_full 0.980
_diffrn_measured_fraction_theta_max 0.980
_diffrn_measurement_device_type multi-scan
_diffrn_radiation_type MoK\a
_diffrn_radiation_wavelength 0.71073
_diffrn_reflns_av_R_equivalents 0.2264
_diffrn_reflns_av_unetI/netI 0.1486
_diffrn_reflns_Laue_measured_fraction_full 0.980
_diffrn_reflns_Laue_measured_fraction_max 0.980
_diffrn_reflns_limit_h_max 17
_diffrn_reflns_limit_h_min -17
_diffrn_reflns_limit_k_max 18
_diffrn_reflns_limit_k_min -18
_diffrn_reflns_limit_l_max 19
_diffrn_reflns_limit_l_min -19
_diffrn_reflns_number 82652
_diffrn_reflns_point_group_measured_fraction_full 0.980
_diffrn_reflns_point_group_measured_fraction_max 0.980
_diffrn_reflns_theta_full 21.373
_diffrn_reflns_theta_max 21.373
_diffrn_reflns_theta_min 1.899
_diffrn_source_current 1.6
_diffrn_source_power 0.08
_diffrn_source_voltage 50.0
_exptl_absorpt_coefficient_mu 12.614
_exptl_absorpt_correction_T_max 0.7446
_exptl_absorpt_correction_T_min 0.2767
_exptl_absorpt_correction_type multi-scan
_exptl_absorpt_process_details
;
SADABS-2016/2 (Bruker,2016/2) was used for absorption correction.
wR2(int) was 0.1658 before and 0.1102 after correction.
The Ratio of minimum to maximum transmission is 0.3716.
The \l/2 correction factor is Not present.
;
_exptl_crystal_colour colorless
_exptl_crystal_density_diffrn 2.173
_exptl_crystal_description blcok
_exptl_crystal_F_000 3180
_exptl_crystal_size_max 0.075
_exptl_crystal_size_mid 0.068
_exptl_crystal_size_min 0.056
_refine_diff_density_max 4.479
_refine_diff_density_min -4.566
_refine_diff_density_rms 0.484
_refine_ls_extinction_method none
_refine_ls_goodness_of_fit_ref 1.066
_refine_ls_hydrogen_treatment constr
_refine_ls_matrix_type full
_refine_ls_number_parameters 1009
_refine_ls_number_reflns 11765
_refine_ls_number_restraints 1022
_refine_ls_restrained_S_all 1.022
_refine_ls_R_factor_all 0.1793
_refine_ls_R_factor_gt 0.1129
_refine_ls_shift/su_max 0.001
_refine_ls_shift/su_mean 0.000
_refine_ls_structure_factor_coef Fsqd
_refine_ls_weighting_details 'w=1/[\s^2^(Fo^2^)+(0.1791P)^2^+272.9688P] where P=(Fo^2^+2Fc^2^)/3'
_refine_ls_weighting_scheme calc
_refine_ls_wR_factor_gt 0.2631
_refine_ls_wR_factor_ref 0.3393
_reflns_Friedel_coverage 0.000
_reflns_number_gt 6951
_reflns_number_total 11765
_reflns_threshold_expression 'I > 2\s(I)'
_cod_data_source_file d6sc01070a7.cif
_cod_data_source_block mo_xhh25041
_cod_depositor_comments 'Adding full bibliography for 1576822--1576830.cif.'
_cod_original_cell_volume 5310(2)
_cod_database_code 1576823
_shelx_shelxl_version_number 2018/3
_shelx_space_group_comment
;
The symmetry employed for this shelxl refinement is uniquely defined
by the following loop, which should always be used as a source of
symmetry information in preference to the above space-group names.
They are only intended as comments.
;
_olex2_refinement_description
;
1. Fixed Uiso
 At 1.2 times of:
  All B(H) groups, All C(H) groups
2. Restrained distances
 P2-C78
 2.7 with sigma of 0.02
 P2-C74
 2.7 with sigma of 0.02
3. Uiso/Uaniso restraints and constraints
C55 \\sim C55 \\sim C28 \\sim C27 \\sim C32 \\sim P6 \\sim C31 \\sim C30 \\sim
C29: within 2A with sigma of 0.04 and sigma for terminal atoms of 0.08 within 2A
P6 \\sim C10 \\sim C20 \\sim C19 \\sim C18 \\sim C17 \\sim C7: within 2A with
sigma of 0.04 and sigma for terminal atoms of 0.08 within 2A
C21 \\sim C22 \\sim C23 \\sim C24 \\sim C25 \\sim C26 \\sim P6: within 2A with
sigma of 0.04 and sigma for terminal atoms of 0.08 within 2A
C1 \\sim C6 \\sim C5 \\sim C4 \\sim C3 \\sim C2 \\sim P1: within 2A with sigma
of 0.04 and sigma for terminal atoms of 0.08 within 2A
C71 \\sim C70 \\sim C69 \\sim C68 \\sim C67 \\sim C72 \\sim P2: within 2A with
sigma of 0.04 and sigma for terminal atoms of 0.08 within 2A
C67 \\sim C68 \\sim P2: within 2A with sigma of 0.04 and sigma for terminal
atoms of 0.08 within 2A
C45 \\sim C44 \\sim C43 \\sim C42 \\sim C41 \\sim C46 \\sim P4: within 2A with
sigma of 0.04 and sigma for terminal atoms of 0.08 within 2A
C42 \\sim C41 \\sim C43: within 2A with sigma of 0.001 and sigma for terminal
atoms of 0.002 within 2A
C37 \\sim C36 \\sim C35 \\sim C34 \\sim C33 \\sim P5 \\sim C38: within 2A with
sigma of 0.001 and sigma for terminal atoms of 0.002 within 2A
C38 \\sim C33 \\sim C34: within 2A with sigma of 0.001 and sigma for terminal
atoms of 0.002 within 2A
C8 \\sim C9 \\sim B2 \\sim B10 \\sim B1 \\sim B9 \\sim B6 \\sim B3 \\sim B4
\\sim B5 \\sim B7 \\sim B8: within 2A with sigma of 0.001 and sigma for
terminal atoms of 0.002 within 2A
B7 \\sim C8 \\sim B8 \\sim B5: within 2A with sigma of 0.001 and sigma for
terminal atoms of 0.002 within 2A
B29 \\sim B28 \\sim B27 \\sim C65 \\sim B30 \\sim B31 \\sim B32 \\sim C66 \\sim
B33 \\sim B34 \\sim B36 \\sim B35 \\sim P2 \\sim P3: within 2A with sigma of
0.001 and sigma for terminal atoms of 0.002 within 2A
C59 \\sim P3 \\sim C53 \\sim C54 \\sim C55 \\sim C56 \\sim C57 \\sim C58:
within 2A with sigma of 0.001 and sigma for terminal atoms of 0.002 within 2A
C58 \\sim C53 \\sim C57: within 2A with sigma of 0.001 and sigma for terminal
atoms of 0.002 within 2A
C16 \\sim C14 \\sim C15 \\sim C11 \\sim C12 \\sim C13 \\sim P1: within 2A with
sigma of 0.001 and sigma for terminal atoms of 0.002 within 2A
C16 \\sim C11 \\sim C15 \\sim C14 \\sim C13 \\sim C12 \\sim P1: within 2A with
sigma of 0.001 and sigma for terminal atoms of 0.002 within 2A
C78 \\sim C77 \\sim C76 \\sim C75 \\sim C74 \\sim C73 \\sim P2: within 2A with
sigma of 0.001 and sigma for terminal atoms of 0.002 within 2A
C75 \\sim C74 \\sim C76 \\sim C77 \\sim C78 \\sim C73 \\sim P2: within 2A with
sigma of 0.001 and sigma for terminal atoms of 0.002 within 2A
B7 \\sim B3 \\sim C8 \\sim B9 \\sim B6 \\sim B8: within 2A with sigma of 0.001
and sigma for terminal atoms of 0.002 within 2A
B7 \\sim C8 \\sim B9 \\sim B1 \\sim P1: within 2A with sigma of 0.001 and sigma
for terminal atoms of 0.002 within 2A
B21 \\sim B23 \\sim B22 \\sim B19 \\sim B20 \\sim B26: within 2A with sigma of
0.01 and sigma for terminal atoms of 0.02 within 2A
B24 \\sim B22 \\sim B23 \\sim B25 \\sim B26 \\sim B21 \\sim B19 \\sim B20 \\sim
B18 \\sim C40 \\sim C39: within 2A with sigma of 0.01 and sigma for terminal
atoms of 0.02 within 2A
C67 \\sim C68 \\sim C72 \\sim C71 \\sim C70 \\sim C69: within 2A with sigma of
0.01 and sigma for terminal atoms of 0.02 within 2A
C49 \\sim C48 \\sim C47 \\sim C52 \\sim C51 \\sim C50: within 2A with sigma of
0.01 and sigma for terminal atoms of 0.02 within 2A
C62 \\sim C63 \\sim C64 \\sim C59 \\sim C60 \\sim C61: within 2A with sigma of
0.01 and sigma for terminal atoms of 0.02 within 2A
4.a Aromatic/amide H refined with riding coordinates:
 C42(H42), C43(H43), C44(H44), C45(H45), C46(H46), C22(H22A), C26(H26A),
 C25(H25A), C24(H24A), C23(H23A), C7(H7), C17(H17A), C18(H18A), C19(H19A),
 C20(H20A), C60(H60), C61(H61), C62(H62), C63(H63), C64(H64), C54(H54),
 C55(H55), C56(H56), C57(H57), C58(H58), C68(H68), C69(H69), C70(H70), C71(H71),
  C72(H72), C49(H49), C48(H48), C52(H52), C51(H51), C50(H50), C74(H74),
 C78(H78), C77(H77), C76(H76), C75(H75), C2(H2A), C6(H6A), C5(H5A), C4(H4A),
 C3(H3A), C15(H15), C14(H14), C13(H13), C11(H11), C16(H16), C28(H28A),
 C29(H29A), C30(H30A), C31(H31A), C32(H32), C37(H37), C36(H36), C35(H35),
 C34(H34), C38(H38)
4.b Fitted hexagon refined as free rotating group:
 C42(C43,C44,C45,C46,C41), C22(C21,C26,C25,C24,C23), C7(C17,C18,C19,C20,C10),
 C59(C60,C61,C62,C63,C64), C54(C55,C56,C57,C58,C53), C67(C68,C69,C70,C71,C72),
 C49(C48,C47,C52,C51,C50), C74(C73,C78,C77,C76,C75), C2(C1,C6,C5,C4,C3),
 C15(C14,C13,C12,C11,C16), C28(C29,C30,C31,C32,C27), C37(C36,C35,C34,C33,C38)
4.c Boron cage BH refined with riding coordinates:
 B2(H2), B29(H29), B28(H28), B18(H18), B17(H17), B24(H24), B19(H19), B27(H27),
 B10(H10), B26(H26), B1(H1), B25(H25), B9(H9), B30(H30), B31(H31), B20(H20),
 B22(H22), B21(H21), B6(H6), B3(H3), B4(H4), B23(H23), B5(H5), B32(H32A),
 B33(H33), B34(H34A), B36(H36A), B35(H35A), B7(H7A), B8(H8)
;
_smtbx_masks_void_probe_radius 1.2
_smtbx_masks_void_truncation_radius 1.2
_olex2_submission_special_instructions 'No special instructions were received'

loop_
_space_group_symop_operation_xyz
'x, y, z'
'-x, -y, -z'

loop_
_atom_site_label
_atom_site_type_symbol
_atom_site_fract_x
_atom_site_fract_y
_atom_site_fract_z
_atom_site_U_iso_or_equiv
_atom_site_adp_type
_atom_site_occupancy
_atom_site_site_symmetry_order
_atom_site_calc_flag
_atom_site_refinement_flags_posn
_atom_site_refinement_flags_adp
_atom_site_refinement_flags_occupancy
_atom_site_disorder_assembly
_atom_site_disorder_group
Au1 Au 0.57464(12) 0.46014(10) 0.26280(10) 0.0560(5) Uani 1 1 d . . . . .
Au7 Au 0.61933(12) 0.57676(10) 0.60746(10) 0.0572(5) Uani 1 1 d . . . . .
Au3 Au 0.58317(13) 0.52436(10) 0.42433(10) 0.0596(6) Uani 1 1 d . . . . .
Au4 Au 0.53519(13) 0.38365(10) 0.51144(10) 0.0620(6) Uani 1 1 d . . . . .
Au2 Au 0.67185(13) 0.64065(10) 0.35212(11) 0.0603(6) Uani 1 1 d . . . . .
Au8 Au 0.68696(13) 0.62701(11) 0.78609(11) 0.0611(6) Uani 1 1 d . . . . .
Au9 Au 0.74291(13) 0.74155(10) 0.69790(11) 0.0621(6) Uani 1 1 d . . . . .
Au5 Au 0.48714(15) 0.19955(10) 0.42625(11) 0.0675(6) Uani 1 1 d . . . . .
Au6 Au 0.54315(13) 0.27085(10) 0.60565(11) 0.0638(6) Uani 1 1 d . . . . .
S4 S 0.6050(7) 0.6725(7) 0.6947(7) 0.057(3) Uani 1 1 d . . . . .
S3 S 0.4289(8) 0.2667(6) 0.4992(7) 0.062(3) Uani 1 1 d . . . . .
S2 S 0.6550(9) 0.4919(7) 0.5295(7) 0.068(3) Uani 1 1 d . . . . .
P2 P 0.6154(10) 0.3656(7) 0.2047(8) 0.0744(16) Uani 1 1 d D U . . .
P4 P 0.6378(9) 0.2629(7) 0.7132(7) 0.064(3) Uani 1 1 d . U . . .
P1 P 0.8152(9) 0.7148(8) 0.3869(8) 0.074(2) Uani 1 1 d . U . . .
S1 S 0.5277(8) 0.5593(6) 0.3122(8) 0.065(3) Uani 1 1 d . . . . .
P6 P 0.8817(9) 0.8015(8) 0.7105(8) 0.071(4) Uani 1 1 d . U . . .
P5 P 0.7662(11) 0.5901(10) 0.8821(9) 0.087(3) Uani 1 1 d . U . . .
P3 P 0.5372(10) 0.1325(8) 0.3490(8) 0.0757(16) Uani 1 1 d . U . . .
C8 C 0.856(3) 0.794(3) 0.481(3) 0.074(2) Uani 1 1 d . U . . .
C39 C 0.798(3) 0.505(3) 0.848(3) 0.063(6) Uani 1 1 d . U . . .
C9 C 0.885(3) 0.835(3) 0.625(3) 0.074(2) Uani 1 1 d . U . . .
B2 B 0.924(4) 0.784(3) 0.564(3) 0.074(2) Uani 1 1 d . U . . .
H2 H 0.948885 0.735905 0.570045 0.089 Uiso 1 1 calc R U . . .
C40 C 0.732(3) 0.353(3) 0.769(3) 0.061(6) Uani 1 1 d . U . . .
B29 B 0.596(5) 0.205(3) 0.241(4) 0.0750(16) Uani 1 1 d . U . . .
H29 H 0.535340 0.167793 0.190765 0.090 Uiso 1 1 calc R U . . .
B28 B 0.604(5) 0.281(3) 0.322(3) 0.0750(16) Uani 1 1 d . U . . .
H28 H 0.540291 0.288069 0.315468 0.090 Uiso 1 1 calc R U . . .
B18 B 0.744(3) 0.415(3) 0.849(3) 0.060(6) Uani 1 1 d . U . . .
H18 H 0.695678 0.404475 0.875710 0.073 Uiso 1 1 calc R U . . .
B17 B 0.716(4) 0.436(3) 0.758(3) 0.063(15) Uani 1 1 d . . . . .
H17 H 0.651659 0.438727 0.724099 0.076 Uiso 1 1 calc R U . . .
B24 B 0.822(3) 0.502(3) 0.764(3) 0.064(6) Uani 1 1 d . U . . .
H24 H 0.824378 0.547652 0.734854 0.077 Uiso 1 1 calc R U . . .
B19 B 0.861(3) 0.463(3) 0.912(3) 0.062(5) Uani 1 1 d . U . . .
H19 H 0.888217 0.480900 0.974680 0.074 Uiso 1 1 calc R U . . .
B27 B 0.688(4) 0.292(3) 0.412(4) 0.0750(16) Uani 1 1 d . U . . .
H27 H 0.680148 0.307564 0.466332 0.090 Uiso 1 1 calc R U . . .
C65 C 0.630(4) 0.209(3) 0.342(3) 0.0751(16) Uani 1 1 d . U . . .
B10 B 0.799(4) 0.871(3) 0.581(3) 0.074(2) Uani 1 1 d . U . . .
H10 H 0.748514 0.878859 0.602740 0.089 Uiso 1 1 calc R U . . .
B26 B 0.835(3) 0.351(3) 0.767(3) 0.062(5) Uani 1 1 d . U . . .
H26 H 0.845712 0.298403 0.740335 0.074 Uiso 1 1 calc R U . . .
B1 B 0.803(4) 0.774(4) 0.537(3) 0.074(2) Uani 1 1 d . U . . .
H1 H 0.753077 0.717627 0.527569 0.089 Uiso 1 1 calc R U . . .
B25 B 0.777(3) 0.400(3) 0.711(3) 0.063(6) Uani 1 1 d . U . . .
H25 H 0.750770 0.376872 0.648418 0.075 Uiso 1 1 calc R U . . .
C42 C 0.495(3) 0.248(2) 0.7541(19) 0.106(8) Uani 1 1 d G U . . .
H42 H 0.469945 0.255680 0.707003 0.127 Uiso 1 1 calc R U . . .
C43 C 0.4460(19) 0.236(2) 0.798(2) 0.106(8) Uani 1 1 d G U . . .
H43 H 0.387976 0.234973 0.780765 0.127 Uiso 1 1 calc R U . . .
C44 C 0.484(3) 0.224(3) 0.869(2) 0.126(17) Uani 1 1 d G U . . .
H44 H 0.450820 0.215723 0.898245 0.151 Uiso 1 1 calc R U . . .
C45 C 0.570(3) 0.225(3) 0.8949(18) 0.121(17) Uani 1 1 d G U . . .
H45 H 0.595634 0.217181 0.941964 0.145 Uiso 1 1 calc R U . . .
C46 C 0.620(2) 0.237(2) 0.851(2) 0.096(14) Uani 1 1 d G U . . .
H46 H 0.677604 0.237887 0.868203 0.115 Uiso 1 1 calc R U . . .
C41 C 0.582(2) 0.249(3) 0.780(2) 0.106(8) Uani 1 1 d G U . . .
B9 B 0.767(4) 0.838(3) 0.481(3) 0.074(2) Uani 1 1 d . U . . .
H9 H 0.700225 0.821398 0.436502 0.089 Uiso 1 1 calc R U . . .
B30 B 0.684(4) 0.173(3) 0.283(3) 0.0751(16) Uani 1 1 d . U . . .
H30 H 0.672804 0.111398 0.255315 0.090 Uiso 1 1 calc R U . . .
B31 B 0.713(4) 0.247(3) 0.239(4) 0.0750(16) Uani 1 1 d . U . . .
H31 H 0.723737 0.237568 0.185347 0.090 Uiso 1 1 calc R U . . .
B20 B 0.818(3) 0.365(3) 0.854(3) 0.061(5) Uani 1 1 d . U . . .
H20 H 0.818253 0.318640 0.881301 0.073 Uiso 1 1 calc R U . . .
B22 B 0.902(4) 0.523(4) 0.857(3) 0.065(5) Uani 1 1 d . U . . .
H22 H 0.953772 0.581278 0.886945 0.078 Uiso 1 1 calc R U . . .
B21 B 0.920(4) 0.429(3) 0.860(3) 0.062(5) Uani 1 1 d . U . . .
H21 H 0.986023 0.426516 0.890086 0.074 Uiso 1 1 calc R U . . .
B6 B 0.839(4) 0.938(3) 0.542(3) 0.074(2) Uani 1 1 d . U . . .
H6 H 0.814040 0.986322 0.534864 0.089 Uiso 1 1 calc R U . . .
B3 B 0.969(4) 0.855(3) 0.523(3) 0.074(2) Uani 1 1 d . U . . .
H3 H 1.021426 0.851701 0.503157 0.089 Uiso 1 1 calc R U . . .
B4 B 0.990(4) 0.885(3) 0.628(4) 0.074(2) Uani 1 1 d . U . . .
H4 H 1.055231 0.899318 0.674011 0.089 Uiso 1 1 calc R U . . .
B23 B 0.892(3) 0.454(3) 0.768(3) 0.064(6) Uani 1 1 d . U . . .
H23 H 0.940576 0.467308 0.742247 0.077 Uiso 1 1 calc R U . . .
B5 B 0.913(4) 0.934(3) 0.632(4) 0.074(2) Uani 1 1 d . U . . .
H5 H 0.936045 0.981824 0.686096 0.089 Uiso 1 1 calc R U . . .
C22 C 1.026(2) 0.7466(18) 0.7729(18) 0.102(15) Uani 1 1 d G U . . .
H22A H 1.058864 0.795652 0.809315 0.122 Uiso 1 1 calc R U . . .
C21 C 0.942(2) 0.7331(15) 0.720(2) 0.072(11) Uani 1 1 d G U . . .
C26 C 0.8930(16) 0.6597(17) 0.6651(17) 0.065(10) Uani 1 1 d G U . . .
H26A H 0.836588 0.650704 0.629414 0.078 Uiso 1 1 calc R U . . .
C25 C 0.928(2) 0.5999(14) 0.6639(19) 0.091(13) Uani 1 1 d G U . . .
H25A H 0.895624 0.550782 0.627388 0.110 Uiso 1 1 calc R U . . .
C24 C 1.013(2) 0.613(2) 0.717(2) 0.098(14) Uani 1 1 d G U . . .
H24A H 1.036280 0.573293 0.716325 0.117 Uiso 1 1 calc R U . . .
C23 C 1.0615(17) 0.687(3) 0.772(2) 0.103(15) Uani 1 1 d G U . . .
H23A H 1.117900 0.695728 0.807289 0.124 Uiso 1 1 calc R U . . .
C7 C 0.891(2) 0.918(2) 0.823(3) 0.15(2) Uani 1 1 d G U . . .
H7 H 0.830519 0.892125 0.802462 0.180 Uiso 1 1 calc R U . . .
C17 C 0.930(3) 0.986(3) 0.885(3) 0.15(2) Uani 1 1 d G U . . .
H17A H 0.895463 1.005717 0.906552 0.174 Uiso 1 1 calc R U . . .
C18 C 1.021(3) 1.025(2) 0.916(2) 0.14(2) Uani 1 1 d G U . . .
H18A H 1.047498 1.070249 0.957588 0.172 Uiso 1 1 calc R U . . .
C19 C 1.074(2) 0.995(3) 0.884(3) 0.15(2) Uani 1 1 d G U . . .
H19A H 1.134591 1.021191 0.904537 0.178 Uiso 1 1 calc R U . . .
C20 C 1.035(3) 0.927(3) 0.822(3) 0.137(19) Uani 1 1 d G U . . .
H20A H 1.069649 0.907600 0.800448 0.164 Uiso 1 1 calc R U . . .
C10 C 0.944(3) 0.889(2) 0.791(2) 0.109(15) Uani 1 1 d G U . . .
C59 C 0.454(2) 0.0835(18) 0.2538(15) 0.0757(18) Uani 1 1 d G U . . .
C60 C 0.454(2) 0.0172(18) 0.2053(19) 0.086(6) Uani 1 1 d G U . . .
H60 H 0.496276 -0.005529 0.222932 0.104 Uiso 1 1 calc R U . . .
C61 C 0.391(3) -0.0152(16) 0.1303(18) 0.096(7) Uani 1 1 d G U . . .
H61 H 0.390490 -0.059582 0.097806 0.115 Uiso 1 1 calc R U . . .
C62 C 0.327(2) 0.0187(19) 0.1039(15) 0.100(8) Uani 1 1 d G U . . .
H62 H 0.284780 -0.002934 0.053740 0.120 Uiso 1 1 calc R U . . .
C63 C 0.327(2) 0.085(2) 0.152(2) 0.096(7) Uani 1 1 d G U . . .
H63 H 0.284854 0.107767 0.134798 0.116 Uiso 1 1 calc R U . . .
C64 C 0.391(2) 0.1174(16) 0.2274(18) 0.087(6) Uani 1 1 d G U . . .
H64 H 0.390640 0.161822 0.259924 0.104 Uiso 1 1 calc R U . . .
C54 C 0.5194(19) 0.0129(17) 0.4120(18) 0.0765(19) Uani 1 1 d G U . . .
H54 H 0.472762 0.027369 0.417553 0.092 Uiso 1 1 calc R U . . .
C55 C 0.537(2) -0.0493(16) 0.4357(18) 0.077(2) Uani 1 1 d G U . . .
H55 H 0.502714 -0.076393 0.457173 0.092 Uiso 1 1 calc R U . . .
C56 C 0.607(2) -0.0710(15) 0.4273(18) 0.077(2) Uani 1 1 d G U . . .
H56 H 0.618956 -0.112556 0.443228 0.092 Uiso 1 1 calc R U . . .
C57 C 0.6586(18) -0.0305(17) 0.3953(18) 0.077(2) Uani 1 1 d G U . . .
H57 H 0.705246 -0.044956 0.389663 0.092 Uiso 1 1 calc R U . . .
C58 C 0.641(2) 0.0317(16) 0.3715(18) 0.0765(19) Uani 1 1 d G U . . .
H58 H 0.675295 0.058806 0.350043 0.092 Uiso 1 1 calc R U . . .
C53 C 0.571(2) 0.0534(15) 0.3799(18) 0.0762(18) Uani 1 1 d G U . . .
C67 C 0.521(2) 0.2921(17) 0.1232(16) 0.080(8) Uani 1 1 d G U . . .
C68 C 0.5240(19) 0.224(2) 0.079(2) 0.085(8) Uani 1 1 d G U . . .
H68 H 0.577298 0.215038 0.090451 0.102 Uiso 1 1 calc R U . . .
C69 C 0.447(3) 0.1704(16) 0.0194(19) 0.089(9) Uani 1 1 d G U . . .
H69 H 0.449474 0.125106 -0.009772 0.107 Uiso 1 1 calc R U . . .
C70 C 0.368(2) 0.1843(19) 0.0031(17) 0.096(9) Uani 1 1 d G U . . .
H70 H 0.316536 0.148275 -0.037120 0.116 Uiso 1 1 calc R U . . .
C71 C 0.365(2) 0.252(2) 0.047(2) 0.100(9) Uani 1 1 d G U . . .
H71 H 0.311421 0.261377 0.035755 0.120 Uiso 1 1 calc R U . . .
C72 C 0.441(3) 0.3060(16) 0.1068(19) 0.093(9) Uani 1 1 d G U . . .
H72 H 0.439243 0.351310 0.135978 0.111 Uiso 1 1 calc R U . . .
C49 C 0.728(3) 0.111(2) 0.6111(18) 0.109(10) Uani 1 1 d G U . . .
H49 H 0.736578 0.100614 0.565787 0.131 Uiso 1 1 calc R U . . .
C48 C 0.693(3) 0.169(2) 0.628(2) 0.104(9) Uani 1 1 d G U . . .
H48 H 0.678409 0.197554 0.594645 0.124 Uiso 1 1 calc R U . . .
C47 C 0.680(3) 0.1848(19) 0.696(2) 0.096(9) Uani 1 1 d G U . . .
C52 C 0.701(3) 0.142(2) 0.7467(18) 0.101(9) Uani 1 1 d G U . . .
H52 H 0.692595 0.152875 0.792092 0.122 Uiso 1 1 calc R U . . .
C51 C 0.736(3) 0.084(2) 0.729(2) 0.106(9) Uani 1 1 d G U . . .
H51 H 0.750764 0.055936 0.763235 0.127 Uiso 1 1 calc R U . . .
C50 C 0.749(3) 0.069(2) 0.662(2) 0.110(10) Uani 1 1 d G U . . .
H50 H 0.772756 0.029804 0.650083 0.131 Uiso 1 1 calc R U . . .
C74 C 0.7609(17) 0.4811(12) 0.2171(14) 0.0752(19) Uani 1 1 d DG U . . .
H74 H 0.755389 0.510610 0.259017 0.090 Uiso 1 1 calc R U . . .
C73 C 0.6993(15) 0.4065(12) 0.1746(14) 0.0749(18) Uani 1 1 d G U . . .
C78 C 0.7075(16) 0.3624(12) 0.1120(13) 0.0752(19) Uani 1 1 d DG U . . .
H78 H 0.666281 0.312488 0.083515 0.090 Uiso 1 1 calc R U . . .
C77 C 0.7775(18) 0.3928(15) 0.0919(14) 0.075(2) Uani 1 1 d G U . . .
H77 H 0.782981 0.363270 0.050053 0.091 Uiso 1 1 calc R U . . .
C76 C 0.8391(16) 0.4674(15) 0.1345(17) 0.076(2) Uani 1 1 d G U . . .
H76 H 0.885887 0.487722 0.121072 0.091 Uiso 1 1 calc R U . . .
C75 C 0.8308(15) 0.5115(12) 0.1971(16) 0.075(2) Uani 1 1 d G U . . .
H75 H 0.872092 0.561393 0.225554 0.091 Uiso 1 1 calc R U . . .
C2 C 0.766(2) 0.731(2) 0.245(2) 0.107(15) Uani 1 1 d G U . . .
H2A H 0.711595 0.695912 0.238367 0.129 Uiso 1 1 calc R U . . .
C1 C 0.838(3) 0.757(2) 0.315(2) 0.083(12) Uani 1 1 d G U . . .
C6 C 0.918(2) 0.808(2) 0.3247(19) 0.126(17) Uani 1 1 d G U . . .
H6A H 0.966341 0.825741 0.371715 0.151 Uiso 1 1 calc R U . . .
C5 C 0.927(3) 0.834(2) 0.264(2) 0.15(2) Uani 1 1 d G U . . .
H5A H 0.980982 0.868854 0.270611 0.181 Uiso 1 1 calc R U . . .
C4 C 0.855(3) 0.808(3) 0.194(2) 0.15(2) Uani 1 1 d G U . . .
H4A H 0.860931 0.825496 0.153384 0.182 Uiso 1 1 calc R U . . .
C3 C 0.774(3) 0.756(3) 0.1843(19) 0.140(19) Uani 1 1 d G U . . .
H3A H 0.726237 0.739025 0.137261 0.168 Uiso 1 1 calc R U . . .
C15 C 0.9681(19) 0.5492(16) 0.4248(18) 0.075(2) Uani 1 1 d G U . . .
H15 H 0.995902 0.512187 0.430019 0.090 Uiso 1 1 calc R U . . .
C14 C 1.0007(17) 0.6109(18) 0.3995(17) 0.075(2) Uani 1 1 d G U . . .
H14 H 1.050262 0.615118 0.387873 0.090 Uiso 1 1 calc R U . . .
C13 C 0.959(2) 0.6662(15) 0.3917(17) 0.075(2) Uani 1 1 d G U . . .
H13 H 0.981030 0.707430 0.374777 0.090 Uiso 1 1 calc R U . . .
C12 C 0.885(2) 0.6598(16) 0.4091(18) 0.075(2) Uani 1 1 d G U . . .
C11 C 0.8526(17) 0.5981(18) 0.4343(18) 0.075(2) Uani 1 1 d G U . . .
H11 H 0.803077 0.593882 0.445974 0.090 Uiso 1 1 calc R U . . .
C16 C 0.894(2) 0.5428(15) 0.4422(17) 0.075(2) Uani 1 1 d G U . . .
H16 H 0.872308 0.501568 0.459070 0.090 Uiso 1 1 calc R U . . .
C28 C 0.896(3) 0.727(3) 0.917(2) 0.15(2) Uani 1 1 d G U . . .
H28A H 0.861135 0.727444 0.869232 0.185 Uiso 1 1 calc R U . . .
C29 C 0.978(3) 0.785(2) 0.960(3) 0.17(2) Uani 1 1 d G U . . .
H29A H 0.997605 0.825891 0.941594 0.209 Uiso 1 1 calc R U . . .
C30 C 1.031(2) 0.784(2) 1.032(3) 0.18(2) Uani 1 1 d G U . . .
H30A H 1.085272 0.823575 1.060769 0.215 Uiso 1 1 calc R U . . .
C31 C 1.001(3) 0.724(3) 1.060(2) 0.15(2) Uani 1 1 d G U . . .
H31A H 1.036470 0.722812 1.107582 0.184 Uiso 1 1 calc R U . . .
C32 C 0.920(3) 0.665(2) 1.016(3) 0.114(17) Uani 1 1 d G U . . .
H32 H 0.900000 0.624364 1.035221 0.136 Uiso 1 1 calc R U . . .
C27 C 0.867(2) 0.666(2) 0.945(3) 0.120(18) Uani 1 1 d G U . . .
C37 C 0.5562(19) 0.4672(19) 0.9154(18) 0.088(3) Uani 1 1 d G U . . .
H37 H 0.499857 0.431890 0.882917 0.105 Uiso 1 1 calc R U . . .
C36 C 0.584(2) 0.484(2) 0.9945(19) 0.088(3) Uani 1 1 d G U . . .
H36 H 0.545546 0.460093 1.014965 0.105 Uiso 1 1 calc R U . . .
C35 C 0.668(2) 0.537(2) 1.0430(14) 0.088(3) Uani 1 1 d G U . . .
H35 H 0.686085 0.548087 1.095956 0.105 Uiso 1 1 calc R U . . .
C34 C 0.7246(19) 0.5726(19) 1.0124(18) 0.088(3) Uani 1 1 d G U . . .
H34 H 0.780935 0.607879 1.044901 0.105 Uiso 1 1 calc R U . . .
C33 C 0.697(2) 0.556(2) 0.9333(19) 0.087(3) Uani 1 1 d G U . . .
C38 C 0.613(2) 0.503(2) 0.8848(14) 0.087(3) Uani 1 1 d G U . . .
H38 H 0.594709 0.491682 0.831861 0.105 Uiso 1 1 calc R U . . .
B32 B 0.773(4) 0.340(3) 0.321(3) 0.0750(16) Uani 1 1 d . U . . .
H32A H 0.822611 0.389361 0.317877 0.090 Uiso 1 1 calc R U . . .
C66 C 0.665(4) 0.313(3) 0.272(3) 0.0749(16) Uani 1 1 d . U . . .
B33 B 0.793(5) 0.322(3) 0.410(4) 0.0750(16) Uani 1 1 d . U . . .
H33 H 0.854599 0.355508 0.462116 0.090 Uiso 1 1 calc R U . . .
B34 B 0.708(4) 0.364(3) 0.368(3) 0.0750(16) Uani 1 1 d . U . . .
H34A H 0.712328 0.424604 0.392055 0.090 Uiso 1 1 calc R U . . .
B36 B 0.792(4) 0.248(3) 0.327(3) 0.0750(16) Uani 1 1 d . U . . .
H36A H 0.850323 0.233386 0.326172 0.090 Uiso 1 1 calc R U . . .
B35 B 0.739(4) 0.223(3) 0.393(3) 0.0751(16) Uani 1 1 d . U . . .
H35A H 0.763560 0.191970 0.433341 0.090 Uiso 1 1 calc R U . . .
B7 B 0.877(4) 0.893(3) 0.475(3) 0.074(2) Uani 1 1 d . U . . .
H7A H 0.875838 0.912447 0.425037 0.089 Uiso 1 1 calc R U . . .
B8 B 0.948(4) 0.944(4) 0.566(3) 0.074(2) Uani 1 1 d . U . . .
H8 H 0.993953 1.002252 0.574733 0.089 Uiso 1 1 calc R U . . .
Cl1 Cl 0.746(3) 0.1885(18) 1.032(2) 0.28(2) Uani 1 1 d . . . . .

loop_
_atom_site_aniso_label
_atom_site_aniso_U_11
_atom_site_aniso_U_22
_atom_site_aniso_U_33
_atom_site_aniso_U_23
_atom_site_aniso_U_13
_atom_site_aniso_U_12
Au1 0.0711(12) 0.0452(10) 0.0648(12) 0.0267(9) 0.0333(10) 0.0255(9)
Au7 0.0705(13) 0.0471(10) 0.0568(11) 0.0269(9) 0.0255(10) 0.0160(9)
Au3 0.0786(13) 0.0446(10) 0.0668(12) 0.0232(9) 0.0386(11) 0.0218(10)
Au4 0.0940(15) 0.0471(10) 0.0597(12) 0.0295(9) 0.0347(11) 0.0327(10)
Au2 0.0767(13) 0.0434(10) 0.0690(12) 0.0268(9) 0.0350(10) 0.0187(9)
Au8 0.0791(14) 0.0563(11) 0.0643(12) 0.0333(10) 0.0329(10) 0.0323(10)
Au9 0.0788(13) 0.0480(11) 0.0739(13) 0.0310(10) 0.0425(11) 0.0197(10)
Au5 0.1094(16) 0.0426(10) 0.0707(13) 0.0293(9) 0.0489(12) 0.0324(11)
Au6 0.0901(15) 0.0488(11) 0.0635(12) 0.0296(9) 0.0323(11) 0.0299(10)
S4 0.060(7) 0.066(7) 0.078(8) 0.049(7) 0.045(6) 0.031(6)
S3 0.090(9) 0.049(7) 0.063(7) 0.030(6) 0.035(7) 0.035(7)
S2 0.088(9) 0.055(7) 0.072(8) 0.023(6) 0.036(7) 0.032(7)
P2 0.116(3) 0.058(3) 0.084(3) 0.044(3) 0.058(3) 0.047(3)
P4 0.082(9) 0.063(8) 0.062(8) 0.029(7) 0.030(7) 0.039(7)
P1 0.079(4) 0.063(3) 0.079(4) 0.022(3) 0.038(3) 0.013(3)
S1 0.063(8) 0.043(6) 0.096(9) 0.027(6) 0.038(7) 0.020(6)
P6 0.066(8) 0.060(8) 0.082(9) 0.020(7) 0.039(7) 0.003(7)
P5 0.107(7) 0.102(7) 0.080(6) 0.048(6) 0.046(5) 0.058(6)
P3 0.118(3) 0.058(3) 0.085(3) 0.044(3) 0.057(3) 0.047(3)
C8 0.079(4) 0.063(3) 0.079(4) 0.022(3) 0.038(3) 0.012(3)
C39 0.055(11) 0.079(12) 0.075(12) 0.044(10) 0.032(10) 0.030(10)
C9 0.079(4) 0.063(3) 0.079(4) 0.022(3) 0.038(3) 0.012(3)
B2 0.079(4) 0.063(3) 0.079(4) 0.022(3) 0.038(3) 0.012(3)
C40 0.056(11) 0.077(12) 0.073(12) 0.043(10) 0.034(10) 0.033(10)
B29 0.117(3) 0.058(3) 0.085(3) 0.044(3) 0.057(3) 0.047(3)
B28 0.117(3) 0.058(3) 0.085(3) 0.044(3) 0.057(3) 0.047(3)
B18 0.055(11) 0.076(12) 0.072(12) 0.044(10) 0.033(10) 0.033(10)
B17 0.09(4) 0.06(3) 0.08(4) 0.06(3) 0.06(3) 0.05(3)
B24 0.056(11) 0.079(12) 0.075(12) 0.042(10) 0.033(10) 0.028(10)
B19 0.055(10) 0.077(12) 0.075(12) 0.044(10) 0.032(10) 0.032(10)
B27 0.117(3) 0.058(3) 0.085(3) 0.044(3) 0.057(3) 0.047(3)
C65 0.117(3) 0.058(3) 0.085(3) 0.044(3) 0.057(3) 0.047(3)
B10 0.079(4) 0.063(3) 0.079(4) 0.022(3) 0.038(3) 0.012(3)
B26 0.054(10) 0.078(12) 0.074(12) 0.042(10) 0.033(10) 0.034(10)
B1 0.079(4) 0.063(3) 0.079(4) 0.022(3) 0.038(3) 0.012(3)
B25 0.056(11) 0.078(12) 0.074(12) 0.041(10) 0.034(10) 0.032(10)
C42 0.093(13) 0.118(14) 0.116(13) 0.071(12) 0.038(12) 0.029(13)
C43 0.093(13) 0.118(14) 0.116(13) 0.070(12) 0.038(12) 0.029(13)
C44 0.10(3) 0.16(3) 0.12(3) 0.06(3) 0.05(2) 0.00(3)
C45 0.11(3) 0.14(3) 0.10(3) 0.04(3) 0.06(2) 0.00(3)
C46 0.10(3) 0.10(3) 0.11(3) 0.06(2) 0.05(2) 0.03(2)
C41 0.093(13) 0.118(14) 0.116(13) 0.071(12) 0.038(12) 0.029(13)
B9 0.079(4) 0.063(3) 0.079(4) 0.022(3) 0.038(3) 0.012(3)
B30 0.117(3) 0.058(3) 0.085(3) 0.044(3) 0.057(3) 0.047(3)
B31 0.117(3) 0.058(3) 0.085(3) 0.044(3) 0.057(3) 0.047(3)
B20 0.054(10) 0.077(12) 0.074(12) 0.044(10) 0.032(10) 0.034(10)
B22 0.056(10) 0.079(12) 0.076(12) 0.043(10) 0.031(10) 0.030(10)
B21 0.053(10) 0.078(12) 0.074(12) 0.043(10) 0.031(10) 0.033(10)
B6 0.079(4) 0.063(3) 0.079(4) 0.022(3) 0.038(3) 0.012(3)
B3 0.079(4) 0.063(3) 0.079(4) 0.022(3) 0.038(3) 0.012(3)
B4 0.079(4) 0.063(3) 0.079(4) 0.022(3) 0.038(3) 0.012(3)
B23 0.056(11) 0.079(12) 0.075(12) 0.041(10) 0.032(10) 0.031(10)
B5 0.079(4) 0.063(3) 0.079(4) 0.022(3) 0.038(3) 0.012(3)
C22 0.06(2) 0.11(3) 0.13(3) 0.04(3) 0.05(2) -0.01(2)
C21 0.07(2) 0.058(19) 0.10(2) 0.039(18) 0.055(18) -0.004(18)
C26 0.06(2) 0.05(2) 0.13(3) 0.04(2) 0.08(2) 0.029(17)
C25 0.08(2) 0.09(3) 0.15(3) 0.07(2) 0.08(2) 0.03(2)
C24 0.08(3) 0.11(3) 0.15(3) 0.05(3) 0.09(2) 0.04(2)
C23 0.05(2) 0.13(3) 0.13(3) 0.05(3) 0.04(2) 0.01(2)
C7 0.17(4) 0.08(3) 0.15(3) 0.03(3) 0.05(3) -0.03(3)
C17 0.17(4) 0.09(3) 0.13(3) -0.01(3) 0.08(3) -0.02(3)
C18 0.17(4) 0.09(3) 0.12(3) 0.03(3) 0.06(3) -0.03(3)
C19 0.15(4) 0.11(3) 0.13(4) 0.03(3) 0.06(3) -0.03(3)
C20 0.15(3) 0.08(3) 0.14(3) 0.03(3) 0.06(3) -0.02(3)
C10 0.12(3) 0.06(2) 0.12(3) 0.02(2) 0.04(2) -0.01(2)
C59 0.118(3) 0.058(3) 0.085(3) 0.044(3) 0.057(3) 0.046(3)
C60 0.125(10) 0.062(9) 0.092(9) 0.041(9) 0.050(9) 0.043(9)
C61 0.132(12) 0.065(11) 0.098(11) 0.040(10) 0.046(11) 0.036(10)
C62 0.135(12) 0.067(11) 0.101(12) 0.039(11) 0.044(11) 0.033(11)
C63 0.133(12) 0.066(11) 0.098(11) 0.037(10) 0.045(11) 0.038(10)
C64 0.125(10) 0.063(9) 0.092(9) 0.038(9) 0.050(9) 0.043(9)
C54 0.118(4) 0.059(3) 0.085(3) 0.044(3) 0.056(3) 0.046(3)
C55 0.119(4) 0.059(3) 0.086(3) 0.044(3) 0.056(3) 0.046(3)
C56 0.119(4) 0.059(3) 0.086(3) 0.044(3) 0.056(3) 0.046(3)
C57 0.119(4) 0.059(3) 0.086(3) 0.044(3) 0.056(3) 0.046(3)
C58 0.118(4) 0.059(3) 0.085(3) 0.044(3) 0.056(3) 0.046(3)
C53 0.118(3) 0.059(3) 0.085(3) 0.044(3) 0.056(3) 0.046(3)
C67 0.099(17) 0.067(15) 0.088(16) 0.047(13) 0.058(15) 0.008(14)
C68 0.102(17) 0.068(15) 0.092(17) 0.043(13) 0.053(15) 0.008(14)
C69 0.106(18) 0.071(15) 0.092(17) 0.037(13) 0.051(15) 0.008(14)
C70 0.110(18) 0.076(16) 0.095(17) 0.035(13) 0.048(16) 0.003(15)
C71 0.111(18) 0.079(16) 0.098(17) 0.034(14) 0.046(16) 0.004(15)
C72 0.109(17) 0.073(15) 0.094(17) 0.043(13) 0.049(15) 0.004(14)
C49 0.15(2) 0.100(19) 0.11(2) 0.039(17) 0.059(19) 0.080(17)
C48 0.15(2) 0.096(19) 0.11(2) 0.040(17) 0.060(19) 0.083(17)
C47 0.14(2) 0.089(19) 0.10(2) 0.044(17) 0.063(18) 0.085(17)
C52 0.15(2) 0.092(19) 0.11(2) 0.043(17) 0.062(19) 0.081(17)
C51 0.15(2) 0.097(19) 0.11(2) 0.042(17) 0.063(19) 0.079(17)
C50 0.15(2) 0.100(19) 0.11(2) 0.038(17) 0.060(19) 0.079(17)
C74 0.117(4) 0.059(3) 0.085(3) 0.044(3) 0.058(3) 0.046(3)
C73 0.117(3) 0.059(3) 0.085(3) 0.044(3) 0.058(3) 0.047(3)
C78 0.117(4) 0.059(3) 0.085(3) 0.044(3) 0.058(3) 0.046(3)
C77 0.117(4) 0.059(3) 0.085(3) 0.044(3) 0.058(3) 0.046(3)
C76 0.117(4) 0.059(3) 0.085(3) 0.044(3) 0.058(3) 0.046(3)
C75 0.117(4) 0.059(3) 0.085(3) 0.044(3) 0.058(3) 0.046(3)
C2 0.15(3) 0.07(3) 0.10(3) 0.05(2) 0.05(3) 0.03(3)
C1 0.13(3) 0.06(2) 0.08(2) 0.047(19) 0.05(2) 0.03(2)
C6 0.19(3) 0.09(3) 0.10(3) 0.05(2) 0.09(3) -0.01(3)
C5 0.21(4) 0.11(3) 0.12(3) 0.05(3) 0.08(3) -0.01(3)
C4 0.19(4) 0.12(3) 0.12(3) 0.05(3) 0.08(3) 0.00(3)
C3 0.18(4) 0.13(3) 0.11(3) 0.05(3) 0.06(3) 0.03(3)
C15 0.079(4) 0.064(4) 0.079(4) 0.021(3) 0.037(3) 0.013(3)
C14 0.079(4) 0.064(4) 0.079(4) 0.021(3) 0.037(3) 0.013(3)
C13 0.079(4) 0.064(4) 0.079(4) 0.021(3) 0.037(3) 0.013(3)
C12 0.079(4) 0.063(4) 0.079(4) 0.022(3) 0.038(3) 0.013(3)
C11 0.079(4) 0.063(4) 0.079(4) 0.021(3) 0.037(3) 0.013(3)
C16 0.079(4) 0.064(4) 0.079(4) 0.021(3) 0.037(3) 0.013(3)
C28 0.12(3) 0.09(3) 0.16(4) 0.01(3) -0.02(3) 0.00(3)
C29 0.14(4) 0.09(3) 0.18(4) 0.03(3) -0.03(3) -0.01(3)
C30 0.13(4) 0.08(3) 0.20(4) 0.02(3) -0.04(3) 0.00(3)
C31 0.12(3) 0.07(3) 0.18(4) 0.03(3) -0.02(3) 0.01(3)
C32 0.10(3) 0.06(2) 0.15(4) 0.03(3) 0.01(3) 0.02(2)
C27 0.11(3) 0.05(2) 0.13(4) 0.03(3) -0.01(3) 0.00(2)
C37 0.108(7) 0.103(7) 0.081(6) 0.047(6) 0.046(5) 0.057(6)
C36 0.108(7) 0.103(7) 0.081(6) 0.047(6) 0.046(5) 0.057(6)
C35 0.108(7) 0.103(7) 0.081(6) 0.047(6) 0.046(5) 0.057(6)
C34 0.108(7) 0.103(7) 0.081(6) 0.047(6) 0.046(5) 0.057(6)
C33 0.108(7) 0.103(7) 0.081(6) 0.048(6) 0.046(5) 0.058(6)
C38 0.108(7) 0.103(7) 0.081(6) 0.047(6) 0.046(5) 0.058(6)
B32 0.117(3) 0.058(3) 0.085(3) 0.044(3) 0.057(3) 0.047(3)
C66 0.117(3) 0.058(3) 0.085(3) 0.044(3) 0.057(3) 0.047(3)
B33 0.117(3) 0.058(3) 0.085(3) 0.044(3) 0.057(3) 0.047(3)
B34 0.117(3) 0.058(3) 0.085(3) 0.044(3) 0.057(3) 0.047(3)
B36 0.117(3) 0.058(3) 0.085(3) 0.044(3) 0.057(3) 0.047(3)
B35 0.117(3) 0.058(3) 0.085(3) 0.044(3) 0.057(3) 0.047(3)
B7 0.079(4) 0.063(3) 0.079(4) 0.022(3) 0.038(3) 0.012(3)
B8 0.079(4) 0.063(3) 0.079(4) 0.022(3) 0.038(3) 0.012(3)
Cl1 0.34(4) 0.15(3) 0.23(3) 0.00(2) 0.01(3) 0.07(3)

loop_
_atom_type_symbol
_atom_type_description
_atom_type_scat_dispersion_real
_atom_type_scat_dispersion_imag
_atom_type_scat_source
C C 0.0033 0.0016 'International Tables Vol C Tables 4.2.6.8 and 6.1.1.4'
H H 0.0000 0.0000 'International Tables Vol C Tables 4.2.6.8 and 6.1.1.4'
Au Au -2.0133 8.8022 'International Tables Vol C Tables 4.2.6.8 and 6.1.1.4'
B B 0.0013 0.0007 'International Tables Vol C Tables 4.2.6.8 and 6.1.1.4'
Cl Cl 0.1484 0.1585 'International Tables Vol C Tables 4.2.6.8 and 6.1.1.4'
P P 0.1023 0.0942 'International Tables Vol C Tables 4.2.6.8 and 6.1.1.4'
S S 0.1246 0.1234 'International Tables Vol C Tables 4.2.6.8 and 6.1.1.4'

loop_
_geom_angle_atom_site_label_1
_geom_angle_atom_site_label_2
_geom_angle_atom_site_label_3
_geom_angle
_geom_angle_site_symmetry_1
_geom_angle_site_symmetry_3
_geom_angle_publ_flag
Au3 Au1 Au2 60.58(6) . . ?
P2 Au1 Au3 135.3(3) . . ?
P2 Au1 Au2 133.7(4) . . ?
P2 Au1 S1 175.0(5) . . ?
S1 Au1 Au3 49.6(3) . . ?
S1 Au1 Au2 46.8(3) . . ?
Au3 Au7 Au3 93.12(6) 2_666 . ?
Au3 Au7 Au4 60.19(5) 2_666 . ?
Au3 Au7 Au4 62.48(5) . . ?
Au4 Au7 Au3 61.26(6) 2_666 . ?
Au4 Au7 Au3 64.16(6) 2_666 2_666 ?
Au4 Au7 Au4 93.97(6) 2_666 . ?
Au8 Au7 Au3 170.06(8) . . ?
Au8 Au7 Au3 95.31(7) . 2_666 ?
Au8 Au7 Au4 117.77(7) . . ?
Au8 Au7 Au4 127.56(8) . 2_666 ?
Au9 Au7 Au3 135.20(8) . 2_666 ?
Au9 Au7 Au3 115.09(7) . . ?
Au9 Au7 Au4 98.51(7) . 2_666 ?
Au9 Au7 Au4 163.72(8) . . ?
Au9 Au7 Au8 61.56(6) . . ?
S4 Au7 Au3 85.3(3) . 2_666 ?
S4 Au7 Au3 138.6(3) . . ?
S4 Au7 Au4 81.4(3) . 2_666 ?
S4 Au7 Au4 142.9(3) . . ?
S4 Au7 Au8 47.7(3) . . ?
S4 Au7 Au9 50.3(3) . . ?
S2 Au7 Au3 44.2(3) . . ?
S2 Au7 Au3 102.6(3) . 2_666 ?
S2 Au7 Au4 44.0(3) . . ?
S2 Au7 Au4 103.9(3) . 2_666 ?
S2 Au7 Au8 128.2(3) . . ?
S2 Au7 Au9 122.0(3) . . ?
S2 Au7 S4 171.7(4) . . ?
Au1 Au3 Au7 97.62(7) . 2_666 ?
Au1 Au3 Au7 169.25(8) . . ?
Au1 Au3 Au4 114.58(7) . . ?
Au1 Au3 Au4 132.07(8) . 2_666 ?
Au1 Au3 Au2 61.16(6) . . ?
Au7 Au3 Au7 86.88(6) 2_666 . ?
Au7 Au3 Au4 57.56(5) 2_666 . ?
Au7 Au3 Au4 59.84(5) . . ?
Au7 Au3 Au4 58.60(5) . 2_666 ?
Au7 Au3 Au4 61.43(6) 2_666 2_666 ?
Au4 Au3 Au4 90.85(6) 2_666 . ?
Au2 Au3 Au7 121.49(7) . . ?
Au2 Au3 Au7 135.61(8) . 2_666 ?
Au2 Au3 Au4 102.46(7) . 2_666 ?
Au2 Au3 Au4 164.88(8) . . ?
S2 Au3 Au1 125.2(3) . . ?
S2 Au3 Au7 98.1(3) . 2_666 ?
S2 Au3 Au7 44.2(3) . . ?
S2 Au3 Au4 101.3(3) . 2_666 ?
S2 Au3 Au4 42.4(3) . . ?
S2 Au3 Au2 126.2(3) . . ?
S2 Au3 S1 171.7(4) . . ?
S1 Au3 Au1 49.1(3) . . ?
S1 Au3 Au7 89.1(3) . 2_666 ?
S1 Au3 Au7 141.1(3) . . ?
S1 Au3 Au4 142.9(3) . . ?
S1 Au3 Au4 85.8(3) . 2_666 ?
S1 Au3 Au2 47.0(3) . . ?
Au7 Au4 Au7 86.03(6) 2_666 . ?
Au7 Au4 Au3 57.67(5) . . ?
Au7 Au4 Au3 58.29(5) 2_666 . ?
Au7 Au4 Au3 60.15(6) 2_666 2_666 ?
Au7 Au4 Au5 101.25(7) 2_666 . ?
Au3 Au4 Au7 58.37(5) 2_666 . ?
Au3 Au4 Au3 89.15(6) 2_666 . ?
Au5 Au4 Au7 170.75(8) . . ?
Au5 Au4 Au3 121.49(7) . . ?
Au5 Au4 Au3 130.29(8) . 2_666 ?
Au6 Au4 Au7 117.52(7) . . ?
Au6 Au4 Au7 136.11(9) . 2_666 ?
Au6 Au4 Au3 99.42(7) . 2_666 ?
Au6 Au4 Au3 165.59(9) . . ?
Au6 Au4 Au5 60.73(6) . . ?
S3 Au4 Au7 141.2(3) . . ?
S3 Au4 Au7 89.5(3) . 2_666 ?
S3 Au4 Au3 86.2(3) . 2_666 ?
S3 Au4 Au3 144.6(3) . . ?
S3 Au4 Au5 45.6(3) . . ?
S3 Au4 Au6 48.4(3) . . ?
S2 Au4 Au7 42.9(3) . . ?
S2 Au4 Au7 97.8(3) . 2_666 ?
S2 Au4 Au3 99.8(3) . 2_666 ?
S2 Au4 Au3 41.3(3) . . ?
S2 Au4 Au5 129.4(3) . . ?
S2 Au4 Au6 125.0(3) . . ?
S2 Au4 S3 172.2(4) . . ?
Au3 Au2 Au1 58.27(6) . . ?
P1 Au2 Au1 128.8(4) . . ?
P1 Au2 Au3 131.5(4) . . ?
P1 Au2 S1 176.5(5) . . ?
S1 Au2 Au1 47.7(3) . . ?
S1 Au2 Au3 48.5(3) . . ?
Au7 Au8 Au9 57.36(6) . . ?
S4 Au8 Au7 47.6(3) . . ?
S4 Au8 Au9 48.1(3) . . ?
P5 Au8 Au7 136.9(4) . . ?
P5 Au8 Au9 132.3(4) . . ?
P5 Au8 S4 175.5(5) . . ?
Au7 Au9 Au8 61.09(6) . . ?
S4 Au9 Au7 49.4(3) . . ?
S4 Au9 Au8 47.4(3) . . ?
P6 Au9 Au7 129.6(4) . . ?
P6 Au9 Au8 126.2(4) . . ?
P6 Au9 S4 173.6(5) . . ?
Au6 Au5 Au4 56.54(5) . . ?
S3 Au5 Au4 46.6(3) . . ?
S3 Au5 Au6 46.3(3) . . ?
P3 Au5 Au4 134.3(4) . . ?
P3 Au5 Au6 136.9(4) . . ?
P3 Au5 S3 176.8(5) . . ?
Au4 Au6 Au5 62.73(6) . . ?
S3 Au6 Au4 50.1(3) . . ?
S3 Au6 Au5 46.7(3) . . ?
P4 Au6 Au4 138.2(4) . . ?
P4 Au6 Au5 136.5(3) . . ?
P4 Au6 S3 171.0(5) . . ?
Au7 S4 Au8 84.7(4) . . ?
Au7 S4 Au9 80.2(3) . . ?
Au8 S4 Au9 84.5(4) . . ?
Au5 S3 Au4 87.7(4) . . ?
Au6 S3 Au4 81.5(4) . . ?
Au6 S3 Au5 87.0(4) . . ?
Au7 S2 Au4 93.1(5) . . ?
Au3 S2 Au7 91.6(4) . . ?
Au3 S2 Au4 96.3(5) . . ?
C67 P2 Au1 111.0(14) . . ?
C67 P2 C66 108(2) . . ?
C73 P2 Au1 111.0(8) . . ?
C73 P2 C67 109.8(14) . . ?
C73 P2 C66 105(2) . . ?
C66 P2 Au1 111.9(15) . . ?
C40 P4 Au6 113.7(15) . . ?
C40 P4 C41 103(2) . . ?
C41 P4 Au6 109.6(13) . . ?
C47 P4 Au6 113.2(14) . . ?
C47 P4 C40 108(2) . . ?
C47 P4 C41 108.8(19) . . ?
C8 P1 Au2 110.5(16) . . ?
C1 P1 Au2 115.0(15) . . ?
C1 P1 C8 110(2) . . ?
C12 P1 Au2 110.9(12) . . ?
C12 P1 C8 102(2) . . ?
C12 P1 C1 106.9(18) . . ?
Au1 S1 Au3 81.3(4) . . ?
Au2 S1 Au1 85.5(4) . . ?
Au2 S1 Au3 84.5(4) . . ?
C9 P6 Au9 112.5(16) . . ?
C21 P6 Au9 109.0(11) . . ?
C21 P6 C9 108(2) . . ?
C10 P6 Au9 114.8(17) . . ?
C10 P6 C9 104(2) . . ?
C10 P6 C21 108(2) . . ?
C39 P5 Au8 113.7(15) . . ?
C27 P5 Au8 112.0(16) . . ?
C27 P5 C39 106(2) . . ?
C27 P5 C33 112(2) . . ?
C33 P5 Au8 109.1(13) . . ?
C33 P5 C39 104.3(19) . . ?
C65 P3 Au5 105.9(15) . . ?
C59 P3 Au5 112.0(13) . . ?
C59 P3 C65 107(2) . . ?
C59 P3 C53 103.9(16) . . ?
C53 P3 Au5 114.7(11) . . ?
C53 P3 C65 112.9(19) . . ?
P1 C8 B9 109(3) . . ?
B2 C8 P1 120(3) . . ?
B2 C8 B9 121(4) . . ?
B2 C8 B3 62(3) . . ?
B2 C8 B7 116(4) . . ?
B1 C8 P1 115(3) . . ?
B1 C8 B2 68(3) . . ?
B1 C8 B9 62(3) . . ?
B1 C8 B3 119(4) . . ?
B1 C8 B7 114(4) . . ?
B3 C8 P1 119(3) . . ?
B3 C8 B9 120(4) . . ?
B3 C8 B7 65(3) . . ?
B7 C8 P1 116(3) . . ?
B7 C8 B9 63(3) . . ?
B18 C39 P5 120(3) . . ?
B18 C39 B17 63(3) . . ?
B18 C39 B24 113(4) . . ?
B18 C39 B19 63(3) . . ?
B17 C39 P5 113(3) . . ?
B17 C39 B24 62(3) . . ?
B24 C39 P5 114(3) . . ?
B19 C39 P5 124(3) . . ?
B19 C39 B17 115(4) . . ?
B19 C39 B24 113(3) . . ?
B22 C39 P5 117(3) . . ?
B22 C39 B18 116(4) . . ?
B22 C39 B17 114(4) . . ?
B22 C39 B24 61(3) . . ?
B22 C39 B19 64(3) . . ?
B2 C9 P6 117(3) . . ?
B2 C9 B10 117(4) . . ?
B2 C9 B4 62(3) . . ?
B10 C9 P6 117(3) . . ?
B1 C9 P6 115(3) . . ?
B1 C9 B2 66(3) . . ?
B1 C9 B10 64(3) . . ?
B1 C9 B4 118(4) . . ?
B1 C9 B5 114(4) . . ?
B4 C9 P6 117(3) . . ?
B4 C9 B10 115(4) . . ?
B5 C9 P6 120(3) . . ?
B5 C9 B2 112(4) . . ?
B5 C9 B10 61(3) . . ?
B5 C9 B4 62(3) . . ?
C8 B2 C9 96(4) . . ?
C8 B2 H2 127.5 . . ?
C8 B2 B1 55(3) . . ?
C8 B2 B3 60(3) . . ?
C8 B2 B4 106(4) . . ?
C9 B2 H2 128.0 . . ?
C9 B2 B1 56(3) . . ?
C9 B2 B3 104(4) . . ?
C9 B2 B4 59(3) . . ?
B1 B2 H2 123.6 . . ?
B3 B2 H2 120.7 . . ?
B3 B2 B1 107(4) . . ?
B3 B2 B4 62(3) . . ?
B4 B2 H2 120.5 . . ?
B4 B2 B1 107(4) . . ?
B18 C40 P4 125(3) . . ?
B18 C40 B17 67(3) . . ?
B18 C40 B26 112(4) . . ?
B18 C40 B25 114(4) . . ?
B18 C40 B20 62(3) . . ?
B17 C40 P4 116(3) . . ?
B17 C40 B26 111(4) . . ?
B17 C40 B25 60(3) . . ?
B17 C40 B20 115(4) . . ?
B26 C40 P4 115(3) . . ?
B26 C40 B25 59(3) . . ?
B25 C40 P4 113(3) . . ?
B20 C40 P4 125(3) . . ?
B20 C40 B26 61(3) . . ?
B20 C40 B25 109(3) . . ?
B28 B29 H29 126.2 . . ?
B28 B29 C65 52(3) . . ?
B28 B29 B31 101(4) . . ?
B28 B29 C66 54(3) . . ?
C65 B29 H29 129.9 . . ?
C65 B29 B31 100(4) . . ?
C65 B29 C66 90(4) . . ?
B30 B29 H29 123.6 . . ?
B30 B29 B28 103(4) . . ?
B30 B29 C65 60(3) . . ?
B30 B29 B31 58(3) . . ?
B30 B29 C66 97(4) . . ?
B31 B29 H29 125.2 . . ?
C66 B29 H29 132.4 . . ?
C66 B29 B31 55(3) . . ?
B29 B28 H28 112.9 . . ?
B29 B28 B34 116(4) . . ?
B27 B28 B29 114(4) . . ?
B27 B28 H28 123.8 . . ?
B27 B28 B34 58(3) . . ?
C65 B28 B29 65(3) . . ?
C65 B28 H28 123.4 . . ?
C65 B28 B27 58(3) . . ?
C65 B28 C66 106(4) . . ?
C65 B28 B34 105(4) . . ?
C66 B28 B29 65(3) . . ?
C66 B28 H28 124.2 . . ?
C66 B28 B27 103(4) . . ?
C66 B28 B34 58(3) . . ?
B34 B28 H28 122.0 . . ?
C39 B18 H18 123.1 . . ?
C39 B18 B17 61(3) . . ?
C39 B18 B19 61(3) . . ?
C39 B18 B20 105(4) . . ?
C40 B18 C39 105(4) . . ?
C40 B18 H18 122.6 . . ?
C40 B18 B17 57(3) . . ?
C40 B18 B19 110(4) . . ?
C40 B18 B20 62(3) . . ?
B17 B18 H18 121.0 . . ?
B19 B18 H18 118.9 . . ?
B19 B18 B17 112(4) . . ?
B20 B18 H18 123.0 . . ?
B20 B18 B17 107(4) . . ?
B20 B18 B19 59(3) . . ?
C39 B17 B18 56(3) . . ?
C39 B17 H17 126.6 . . ?
C39 B17 B24 59(3) . . ?
C40 B17 C39 100(4) . . ?
C40 B17 B18 56(3) . . ?
C40 B17 H17 123.9 . . ?
C40 B17 B24 108(4) . . ?
C40 B17 B25 63(3) . . ?
B18 B17 H17 124.7 . . ?
B18 B17 B24 105(4) . . ?
B24 B17 H17 121.9 . . ?
B25 B17 C39 105(4) . . ?
B25 B17 B18 107(4) . . ?
B25 B17 H17 120.3 . . ?
B25 B17 B24 60(3) . . ?
C39 B24 B17 59(3) . . ?
C39 B24 H24 126.5 . . ?
B17 B24 H24 122.8 . . ?
B25 B24 C39 103(4) . . ?
B25 B24 B17 57(3) . . ?
B25 B24 H24 122.1 . . ?
B22 B24 C39 56(3) . . ?
B22 B24 B17 108(4) . . ?
B22 B24 H24 119.5 . . ?
B22 B24 B25 112(4) . . ?
B23 B24 C39 106(4) . . ?
B23 B24 B17 109(4) . . ?
B23 B24 H24 118.9 . . ?
B23 B24 B25 63(3) . . ?
B23 B24 B22 65(3) . . ?
C39 B19 B18 56(3) . . ?
C39 B19 H19 128.6 . . ?
C39 B19 B22 55(3) . . ?
B18 B19 H19 124.6 . . ?
B18 B19 B22 102(4) . . ?
B20 B19 C39 100(4) . . ?
B20 B19 B18 58(3) . . ?
B20 B19 H19 123.3 . . ?
B20 B19 B22 107(4) . . ?
B20 B19 B21 61(3) . . ?
B22 B19 H19 123.5 . . ?
B21 B19 C39 102(4) . . ?
B21 B19 B18 106(4) . . ?
B21 B19 H19 121.4 . . ?
B21 B19 B22 61(3) . . ?
B28 B27 H27 122.4 . . ?
C65 B27 B28 55(3) . . ?
C65 B27 H27 124.9 . . ?
C65 B27 B33 107(4) . . ?
C65 B27 B34 107(4) . . ?
C65 B27 B35 60(3) . . ?
B33 B27 B28 111(4) . . ?
B33 B27 H27 119.7 . . ?
B33 B27 B35 60(3) . . ?
B34 B27 B28 62(3) . . ?
B34 B27 H27 118.8 . . ?
B34 B27 B33 64(3) . . ?
B34 B27 B35 111(4) . . ?
B35 B27 B28 106(4) . . ?
B35 B27 H27 121.3 . . ?
B29 C65 P3 108(3) . . ?
B28 C65 P3 114(4) . . ?
B28 C65 B29 64(3) . . ?
B28 C65 B27 67(3) . . ?
B28 C65 B30 110(4) . . ?
B28 C65 B35 119(4) . . ?
B27 C65 P3 121(3) . . ?
B27 C65 B29 121(4) . . ?
B27 C65 B30 117(4) . . ?
B27 C65 B35 63(3) . . ?
B30 C65 P3 117(3) . . ?
B30 C65 B29 58(3) . . ?
B35 C65 P3 122(3) . . ?
B35 C65 B29 117(4) . . ?
B35 C65 B30 66(3) . . ?
C9 B10 H10 124.5 . . ?
C9 B10 B1 56(3) . . ?
B1 B10 H10 123.3 . . ?
B9 B10 C9 108(4) . . ?
B9 B10 H10 118.3 . . ?
B9 B10 B1 61(3) . . ?
B9 B10 B5 113(4) . . ?
B6 B10 C9 108(4) . . ?
B6 B10 H10 118.4 . . ?
B6 B10 B1 111(4) . . ?
B6 B10 B9 64(3) . . ?
B6 B10 B5 63(3) . . ?
B5 B10 C9 58(3) . . ?
B5 B10 H10 120.9 . . ?
B5 B10 B1 105(4) . . ?
C40 B26 H26 124.3 . . ?
C40 B26 B21 104(4) . . ?
C40 B26 B23 104(3) . . ?
B25 B26 C40 61(3) . . ?
B25 B26 H26 121.1 . . ?
B25 B26 B20 108(4) . . ?
B25 B26 B21 107(4) . . ?
B25 B26 B23 58(3) . . ?
B20 B26 C40 58(3) . . ?
B20 B26 H26 122.8 . . ?
B20 B26 B21 58(3) . . ?
B20 B26 B23 105(4) . . ?
B21 B26 H26 123.6 . . ?
B21 B26 B23 59(3) . . ?
B23 B26 H26 124.4 . . ?
C8 B1 C9 99(4) . . ?
C8 B1 B2 57(3) . . ?
C8 B1 B10 102(4) . . ?
C8 B1 H1 126.3 . . ?
C8 B1 B9 65(3) . . ?
C9 B1 B2 58(3) . . ?
C9 B1 B10 60(3) . . ?
C9 B1 H1 125.9 . . ?
C9 B1 B9 107(4) . . ?
B2 B1 H1 120.4 . . ?
B10 B1 B2 107(4) . . ?
B10 B1 H1 124.3 . . ?
B9 B1 B2 114(4) . . ?
B9 B1 B10 57(3) . . ?
B9 B1 H1 118.2 . . ?
C40 B25 B24 105(4) . . ?
C40 B25 H25 124.2 . . ?
C40 B25 B23 108(4) . . ?
B17 B25 C40 56(3) . . ?
B17 B25 B24 63(3) . . ?
B17 B25 B26 108(4) . . ?
B17 B25 H25 121.5 . . ?
B17 B25 B23 108(4) . . ?
B24 B25 H25 123.3 . . ?
B24 B25 B23 55(3) . . ?
B26 B25 C40 60(3) . . ?
B26 B25 B24 108(4) . . ?
B26 B25 H25 119.4 . . ?
B26 B25 B23 65(3) . . ?
B23 B25 H25 121.5 . . ?
C43 C42 H42 120.0 . . ?
C43 C42 C41 120.0 . . ?
C41 C42 H42 120.0 . . ?
C42 C43 H43 120.0 . . ?
C44 C43 C42 120.0 . . ?
C44 C43 H43 120.0 . . ?
C43 C44 H44 120.0 . . ?
C43 C44 C45 120.0 . . ?
C45 C44 H44 120.0 . . ?
C44 C45 H45 120.0 . . ?
C44 C45 C46 120.0 . . ?
C46 C45 H45 120.0 . . ?
C45 C46 H46 120.0 . . ?
C41 C46 C45 120.0 . . ?
C41 C46 H46 120.0 . . ?
C42 C41 P4 115(2) . . ?
C46 C41 P4 125(2) . . ?
C46 C41 C42 120.0 . . ?
C8 B9 H9 129.3 . . ?
C8 B9 B7 57(3) . . ?
B10 B9 C8 98(4) . . ?
B10 B9 B1 62(3) . . ?
B10 B9 H9 126.1 . . ?
B10 B9 B6 56(3) . . ?
B10 B9 B7 99(4) . . ?
B1 B9 C8 53(3) . . ?
B1 B9 H9 123.2 . . ?
B1 B9 B7 101(4) . . ?
B6 B9 C8 98(4) . . ?
B6 B9 B1 105(4) . . ?
B6 B9 H9 125.6 . . ?
B6 B9 B7 56(3) . . ?
B7 B9 H9 126.5 . . ?
B29 B30 C65 62(3) . . ?
B29 B30 H30 114.7 . . ?
B29 B30 B31 67(3) . . ?
B29 B30 B36 115(4) . . ?
B29 B30 B35 111(4) . . ?
C65 B30 H30 126.9 . . ?
C65 B30 B31 107(4) . . ?
C65 B30 B35 55(3) . . ?
B31 B30 H30 120.4 . . ?
B31 B30 B35 107(4) . . ?
B36 B30 C65 101(4) . . ?
B36 B30 H30 122.4 . . ?
B36 B30 B31 60(3) . . ?
B36 B30 B35 59(3) . . ?
B35 B30 H30 123.5 . . ?
B29 B31 H31 122.4 . . ?
B30 B31 B29 55(3) . . ?
B30 B31 H31 125.9 . . ?
B30 B31 B32 104(4) . . ?
B32 B31 B29 106(4) . . ?
B32 B31 H31 123.8 . . ?
C66 B31 B29 61(3) . . ?
C66 B31 B30 100(4) . . ?
C66 B31 H31 127.1 . . ?
C66 B31 B32 54(3) . . ?
C66 B31 B36 102(4) . . ?
B36 B31 B29 106(4) . . ?
B36 B31 B30 60(3) . . ?
B36 B31 H31 122.5 . . ?
B36 B31 B32 60(3) . . ?
C40 B20 B19 110(4) . . ?
C40 B20 B26 61(3) . . ?
C40 B20 H20 122.3 . . ?
C40 B20 B21 110(4) . . ?
B18 B20 C40 57(3) . . ?
B18 B20 B19 63(3) . . ?
B18 B20 B26 109(4) . . ?
B18 B20 H20 122.2 . . ?
B18 B20 B21 109(4) . . ?
B19 B20 B26 114(4) . . ?
B19 B20 H20 118.9 . . ?
B19 B20 B21 60(3) . . ?
B26 B20 H20 118.2 . . ?
B26 B20 B21 64(3) . . ?
B21 B20 H20 119.8 . . ?
C39 B22 B24 63(3) . . ?
C39 B22 B19 61(3) . . ?
C39 B22 H22 122.7 . . ?
C39 B22 B21 104(4) . . ?
C39 B22 B23 104(4) . . ?
B24 B22 B19 112(4) . . ?
B24 B22 H22 120.9 . . ?
B24 B22 B21 105(4) . . ?
B24 B22 B23 55(3) . . ?
B19 B22 H22 120.1 . . ?
B19 B22 B21 57(3) . . ?
B19 B22 B23 107(4) . . ?
B21 B22 H22 124.7 . . ?
B21 B22 B23 61(3) . . ?
B23 B22 H22 124.8 . . ?
B19 B21 B26 107(4) . . ?
B19 B21 B20 59(3) . . ?
B19 B21 B22 61(3) . . ?
B19 B21 H21 120.7 . . ?
B19 B21 B23 110(4) . . ?
B26 B21 H21 122.6 . . ?
B20 B21 B26 57(3) . . ?
B20 B21 B22 105(4) . . ?
B20 B21 H21 124.9 . . ?
B20 B21 B23 105(4) . . ?
B22 B21 B26 107(4) . . ?
B22 B21 H21 122.2 . . ?
B22 B21 B23 60(3) . . ?
B23 B21 B26 61(3) . . ?
B23 B21 H21 121.4 . . ?
B10 B6 B9 60(3) . . ?
B10 B6 H6 121.8 . . ?
B10 B6 B5 61(3) . . ?
B10 B6 B7 109(4) . . ?
B10 B6 B8 104(5) . . ?
B9 B6 H6 118.4 . . ?
B5 B6 B9 109(4) . . ?
B5 B6 H6 124.7 . . ?
B7 B6 B9 65(3) . . ?
B7 B6 H6 122.0 . . ?
B7 B6 B5 103(4) . . ?
B8 B6 B9 109(4) . . ?
B8 B6 H6 125.5 . . ?
B8 B6 B5 54(3) . . ?
B8 B6 B7 58(3) . . ?
C8 B3 B2 58(3) . . ?
C8 B3 H3 128.0 . . ?
C8 B3 B4 102(4) . . ?
C8 B3 B7 59(3) . . ?
C8 B3 B8 95(4) . . ?
B2 B3 H3 121.8 . . ?
B2 B3 B4 60(3) . . ?
B2 B3 B7 107(4) . . ?
B2 B3 B8 104(4) . . ?
B4 B3 H3 122.2 . . ?
B4 B3 B7 105(4) . . ?
B7 B3 H3 123.3 . . ?
B8 B3 H3 128.5 . . ?
B8 B3 B4 60(3) . . ?
B8 B3 B7 53(3) . . ?
C9 B4 B2 58(3) . . ?
C9 B4 B3 101(4) . . ?
C9 B4 H4 127.8 . . ?
C9 B4 B5 58(3) . . ?
C9 B4 B8 94(4) . . ?
B2 B4 B3 58(3) . . ?
B2 B4 H4 122.7 . . ?
B2 B4 B8 102(4) . . ?
B3 B4 H4 123.7 . . ?
B3 B4 B8 60(3) . . ?
B5 B4 B2 106(4) . . ?
B5 B4 B3 103(4) . . ?
B5 B4 H4 124.2 . . ?
B5 B4 B8 52(3) . . ?
B8 B4 H4 129.5 . . ?
B24 B23 B26 108(4) . . ?
B24 B23 B25 62(3) . . ?
B24 B23 B22 60(3) . . ?
B24 B23 B21 109(4) . . ?
B24 B23 H23 120.3 . . ?
B26 B23 H23 123.1 . . ?
B25 B23 B26 57(3) . . ?
B25 B23 B22 108(4) . . ?
B25 B23 B21 107(4) . . ?
B25 B23 H23 122.2 . . ?
B22 B23 B26 107(4) . . ?
B22 B23 B21 60(3) . . ?
B22 B23 H23 121.9 . . ?
B21 B23 B26 60(3) . . ?
B21 B23 H23 121.6 . . ?
C9 B5 B10 61(3) . . ?
C9 B5 B6 105(4) . . ?
C9 B5 B4 60(3) . . ?
C9 B5 H5 124.2 . . ?
B10 B5 B6 56(3) . . ?
B10 B5 B4 113(4) . . ?
B10 B5 H5 123.0 . . ?
B6 B5 H5 121.6 . . ?
B4 B5 B6 117(4) . . ?
B4 B5 H5 114.1 . . ?
B8 B5 C9 106(4) . . ?
B8 B5 B10 104(4) . . ?
B8 B5 B6 60(4) . . ?
B8 B5 B4 67(4) . . ?
B8 B5 H5 122.2 . . ?
C21 C22 H22A 120.0 . . ?
C21 C22 C23 120.0 . . ?
C23 C22 H22A 120.0 . . ?
C22 C21 P6 128(2) . . ?
C22 C21 C26 120.0 . . ?
C26 C21 P6 112(2) . . ?
C21 C26 H26A 120.0 . . ?
C25 C26 C21 120.0 . . ?
C25 C26 H26A 120.0 . . ?
C26 C25 H25A 120.0 . . ?
C24 C25 C26 120.0 . . ?
C24 C25 H25A 120.0 . . ?
C25 C24 H24A 120.0 . . ?
C25 C24 C23 120.0 . . ?
C23 C24 H24A 120.0 . . ?
C22 C23 H23A 120.0 . . ?
C24 C23 C22 120.0 . . ?
C24 C23 H23A 120.0 . . ?
C17 C7 H7 120.0 . . ?
C17 C7 C10 120.00(7) . . ?
C10 C7 H7 120.0 . . ?
C7 C17 H17A 120.0 . . ?
C7 C17 C18 120.0 . . ?
C18 C17 H17A 120.0 . . ?
C17 C18 H18A 120.0 . . ?
C17 C18 C19 120.0 . . ?
C19 C18 H18A 120.0 . . ?
C18 C19 H19A 120.0 . . ?
C20 C19 C18 120.00(7) . . ?
C20 C19 H19A 120.0 . . ?
C19 C20 H20A 120.0 . . ?
C10 C20 C19 120.0 . . ?
C10 C20 H20A 120.0 . . ?
C7 C10 P6 114(3) . . ?
C20 C10 P6 126(3) . . ?
C20 C10 C7 120.0 . . ?
C60 C59 P3 122.8(19) . . ?
C60 C59 C64 120.0 . . ?
C64 C59 P3 117.0(19) . . ?
C59 C60 H60 120.0 . . ?
C59 C60 C61 120.0 . . ?
C61 C60 H60 120.0 . . ?
C60 C61 H61 120.0 . . ?
C62 C61 C60 120.0 . . ?
C62 C61 H61 120.0 . . ?
C61 C62 H62 120.0 . . ?
C61 C62 C63 120.0 . . ?
C63 C62 H62 120.0 . . ?
C62 C63 H63 120.0 . . ?
C64 C63 C62 120.0 . . ?
C64 C63 H63 120.0 . . ?
C59 C64 H64 120.0 . . ?
C63 C64 C59 120.0 . . ?
C63 C64 H64 120.0 . . ?
C55 C54 H54 120.0 . . ?
C55 C54 C53 120.0 . . ?
C53 C54 H54 120.0 . . ?
C54 C55 H55 120.0 . . ?
C54 C55 C56 120.0 . . ?
C56 C55 H55 120.0 . . ?
C55 C56 H56 120.0 . . ?
C57 C56 C55 120.0 . . ?
C57 C56 H56 120.0 . . ?
C56 C57 H57 120.0 . . ?
C58 C57 C56 120.0 . . ?
C58 C57 H57 120.0 . . ?
C57 C58 H58 120.0 . . ?
C57 C58 C53 120.0 . . ?
C53 C58 H58 120.0 . . ?
C54 C53 P3 114.8(17) . . ?
C58 C53 P3 125.2(17) . . ?
C58 C53 C54 120.0 . . ?
C68 C67 P2 124(2) . . ?
C68 C67 C72 120.0 . . ?
C72 C67 P2 116(2) . . ?
C67 C68 H68 120.0 . . ?
C67 C68 C69 120.0 . . ?
C69 C68 H68 120.0 . . ?
C68 C69 H69 120.0 . . ?
C70 C69 C68 120.0 . . ?
C70 C69 H69 120.0 . . ?
C69 C70 H70 120.0 . . ?
C69 C70 C71 120.0 . . ?
C71 C70 H70 120.0 . . ?
C70 C71 H71 120.0 . . ?
C72 C71 C70 120.0 . . ?
C72 C71 H71 120.0 . . ?
C67 C72 H72 120.0 . . ?
C71 C72 C67 120.0 . . ?
C71 C72 H72 120.0 . . ?
C48 C49 H49 120.0 . . ?
C48 C49 C50 120.0 . . ?
C50 C49 H49 120.0 . . ?
C49 C48 H48 120.0 . . ?
C49 C48 C47 120.0 . . ?
C47 C48 H48 120.0 . . ?
C48 C47 P4 116(2) . . ?
C52 C47 P4 124(2) . . ?
C52 C47 C48 120.0 . . ?
C47 C52 H52 120.0 . . ?
C51 C52 C47 120.0 . . ?
C51 C52 H52 120.0 . . ?
C52 C51 H51 120.0 . . ?
C52 C51 C50 120.0 . . ?
C50 C51 H51 120.0 . . ?
C49 C50 H50 120.0 . . ?
C51 C50 C49 120.0 . . ?
C51 C50 H50 120.0 . . ?
C73 C74 H74 120.0 . . ?
C73 C74 C75 120.0 . . ?
C75 C74 H74 120.0 . . ?
C74 C73 P2 119.6(9) . . ?
C78 C73 P2 120.2(9) . . ?
C78 C73 C74 120.0 . . ?
C73 C78 H78 120.0 . . ?
C73 C78 C77 120.0 . . ?
C77 C78 H78 120.0 . . ?
C78 C77 H77 120.0 . . ?
C76 C77 C78 120.0 . . ?
C76 C77 H77 120.0 . . ?
C77 C76 H76 120.0 . . ?
C77 C76 C75 120.0 . . ?
C75 C76 H76 120.0 . . ?
C74 C75 H75 120.0 . . ?
C76 C75 C74 120.0 . . ?
C76 C75 H75 120.0 . . ?
C1 C2 H2A 120.0 . . ?
C1 C2 C3 120.0 . . ?
C3 C2 H2A 120.0 . . ?
C2 C1 P1 114(2) . . ?
C2 C1 C6 120.0 . . ?
C6 C1 P1 126(2) . . ?
C1 C6 H6A 120.0 . . ?
C5 C6 C1 120.0 . . ?
C5 C6 H6A 120.0 . . ?
C6 C5 H5A 120.0 . . ?
C4 C5 C6 120.0 . . ?
C4 C5 H5A 120.0 . . ?
C5 C4 H4A 120.0 . . ?
C5 C4 C3 120.0 . . ?
C3 C4 H4A 120.0 . . ?
C2 C3 H3A 120.0 . . ?
C4 C3 C2 120.0 . . ?
C4 C3 H3A 120.0 . . ?
C14 C15 H15 120.0 . . ?
C14 C15 C16 120.0 . . ?
C16 C15 H15 120.0 . . ?
C15 C14 H14 120.0 . . ?
C15 C14 C13 120.0 . . ?
C13 C14 H14 120.0 . . ?
C14 C13 H13 120.0 . . ?
C12 C13 C14 120.0 . . ?
C12 C13 H13 120.0 . . ?
C13 C12 P1 124.9(18) . . ?
C13 C12 C11 120.0 . . ?
C11 C12 P1 114.2(18) . . ?
C12 C11 H11 120.0 . . ?
C16 C11 C12 120.0 . . ?
C16 C11 H11 120.0 . . ?
C15 C16 H16 120.0 . . ?
C11 C16 C15 120.0 . . ?
C11 C16 H16 120.0 . . ?
C29 C28 H28A 120.0 . . ?
C29 C28 C27 120.0 . . ?
C27 C28 H28A 120.0 . . ?
C28 C29 H29A 120.0 . . ?
C28 C29 C30 120.0 . . ?
C30 C29 H29A 120.0 . . ?
C29 C30 H30A 120.0 . . ?
C29 C30 C31 120.00(8) . . ?
C31 C30 H30A 120.0 . . ?
C30 C31 H31A 120.0 . . ?
C32 C31 C30 120.0 . . ?
C32 C31 H31A 120.0 . . ?
C31 C32 H32 120.0 . . ?
C31 C32 C27 120.0 . . ?
C27 C32 H32 120.0 . . ?
C28 C27 P5 116(3) . . ?
C32 C27 P5 124(3) . . ?
C32 C27 C28 120.00(8) . . ?
C36 C37 H37 120.0 . . ?
C36 C37 C38 120.00(6) . . ?
C38 C37 H37 120.0 . . ?
C37 C36 H36 120.0 . . ?
C35 C36 C37 120.0 . . ?
C35 C36 H36 120.0 . . ?
C36 C35 H35 120.0 . . ?
C34 C35 C36 120.0 . . ?
C34 C35 H35 120.0 . . ?
C35 C34 H34 120.0 . . ?
C35 C34 C33 120.0 . . ?
C33 C34 H34 120.0 . . ?
C34 C33 P5 126(2) . . ?
C34 C33 C38 120.0 . . ?
C38 C33 P5 114(2) . . ?
C37 C38 H38 120.0 . . ?
C33 C38 C37 120.0 . . ?
C33 C38 H38 120.0 . . ?
B31 B32 H32A 120.3 . . ?
C66 B32 B31 60(3) . . ?
C66 B32 H32A 124.3 . . ?
C66 B32 B33 109(4) . . ?
C66 B32 B34 61(3) . . ?
C66 B32 B36 104(4) . . ?
B33 B32 B31 112(4) . . ?
B33 B32 H32A 118.2 . . ?
B33 B32 B36 63(3) . . ?
B34 B32 B31 113(5) . . ?
B34 B32 H32A 116.9 . . ?
B34 B32 B33 64(3) . . ?
B34 B32 B36 113(4) . . ?
B36 B32 B31 58(3) . . ?
B36 B32 H32A 122.2 . . ?
B29 C66 P2 113(3) . . ?
B28 C66 P2 115(3) . . ?
B28 C66 B29 61(3) . . ?
B28 C66 B31 115(4) . . ?
B28 C66 B34 65(3) . . ?
B31 C66 P2 117(3) . . ?
B31 C66 B29 64(3) . . ?
B32 C66 P2 122(3) . . ?
B32 C66 B29 118(4) . . ?
B32 C66 B28 114(4) . . ?
B32 C66 B31 66(3) . . ?
B32 C66 B34 62(3) . . ?
B34 C66 P2 116(3) . . ?
B34 C66 B29 118(4) . . ?
B34 C66 B31 119(4) . . ?
B27 B33 B32 103(5) . . ?
B27 B33 H33 123.8 . . ?
B27 B33 B34 58(3) . . ?
B27 B33 B36 107(5) . . ?
B27 B33 B35 61(3) . . ?
B32 B33 H33 123.6 . . ?
B32 B33 B34 57(3) . . ?
B32 B33 B36 60(3) . . ?
B34 B33 H33 123.9 . . ?
B34 B33 B36 106(4) . . ?
B36 B33 H33 121.7 . . ?
B35 B33 B32 108(5) . . ?
B35 B33 H33 120.6 . . ?
B35 B33 B34 107(5) . . ?
B35 B33 B36 61(3) . . ?
B28 B34 B33 105(4) . . ?
B28 B34 H34A 123.3 . . ?
B27 B34 B28 60(3) . . ?
B27 B34 B33 58(3) . . ?
B27 B34 H34A 123.0 . . ?
B32 B34 B28 104(4) . . ?
B32 B34 B27 105(4) . . ?
B32 B34 B33 59(3) . . ?
B32 B34 H34A 123.5 . . ?
C66 B34 B28 57(3) . . ?
C66 B34 B27 104(4) . . ?
C66 B34 B32 58(3) . . ?
C66 B34 B33 103(4) . . ?
C66 B34 H34A 125.2 . . ?
B33 B34 H34A 123.9 . . ?
B30 B36 B32 106(4) . . ?
B30 B36 B33 108(4) . . ?
B30 B36 H36A 120.7 . . ?
B30 B36 B35 64(3) . . ?
B31 B36 B30 61(3) . . ?
B31 B36 B32 62(3) . . ?
B31 B36 B33 110(4) . . ?
B31 B36 H36A 118.1 . . ?
B31 B36 B35 112(5) . . ?
B32 B36 B33 56(3) . . ?
B32 B36 H36A 125.9 . . ?
B33 B36 H36A 123.6 . . ?
B35 B36 B32 101(4) . . ?
B35 B36 B33 56(3) . . ?
B35 B36 H36A 122.7 . . ?
B27 B35 B30 106(4) . . ?
B27 B35 B36 108(4) . . ?
B27 B35 H35A 122.8 . . ?
C65 B35 B27 56(3) . . ?
C65 B35 B30 59(3) . . ?
C65 B35 B33 104(4) . . ?
C65 B35 B36 103(4) . . ?
C65 B35 H35A 125.9 . . ?
B30 B35 H35A 122.8 . . ?
B33 B35 B27 60(3) . . ?
B33 B35 B30 108(4) . . ?
B33 B35 B36 63(3) . . ?
B33 B35 H35A 121.0 . . ?
B36 B35 B30 57(3) . . ?
B36 B35 H35A 122.2 . . ?
C8 B7 B9 61(3) . . ?
C8 B7 B3 56(3) . . ?
C8 B7 H7A 127.3 . . ?
B9 B7 H7A 120.5 . . ?
B6 B7 C8 104(4) . . ?
B6 B7 B9 59(3) . . ?
B6 B7 B3 112(4) . . ?
B6 B7 H7A 121.4 . . ?
B3 B7 B9 111(4) . . ?
B3 B7 H7A 119.0 . . ?
B8 B7 C8 100(4) . . ?
B8 B7 B9 106(4) . . ?
B8 B7 B6 60(3) . . ?
B8 B7 B3 62(3) . . ?
B8 B7 H7A 124.4 . . ?
B6 B8 B3 117(4) . . ?
B6 B8 B4 118(4) . . ?
B6 B8 H8 114.6 . . ?
B3 B8 B4 60(3) . . ?
B3 B8 H8 118.6 . . ?
B4 B8 H8 118.2 . . ?
B5 B8 B6 66(4) . . ?
B5 B8 B3 112(4) . . ?
B5 B8 B4 62(4) . . ?
B5 B8 B7 117(5) . . ?
B5 B8 H8 117.7 . . ?
B7 B8 B6 62(3) . . ?
B7 B8 B3 65(3) . . ?
B7 B8 B4 116(4) . . ?
B7 B8 H8 116.1 . . ?

loop_
_geom_bond_atom_site_label_1
_geom_bond_atom_site_label_2
_geom_bond_distance
_geom_bond_site_symmetry_2
_geom_bond_publ_flag
Au1 Au3 3.059(3) . ?
Au1 Au2 3.150(2) . ?
Au1 P2 2.271(12) . ?
Au1 S1 2.339(11) . ?
Au7 Au3 3.287(3) . ?
Au7 Au3 3.260(3) 2_666 ?
Au7 Au4 3.234(3) 2_666 ?
Au7 Au4 3.363(3) . ?
Au7 Au8 3.120(3) . ?
Au7 Au9 3.001(3) . ?
Au7 S4 2.314(12) . ?
Au7 S2 2.292(12) . ?
Au3 Au4 3.323(3) 2_666 ?
Au3 Au4 3.449(2) . ?
Au3 Au2 3.133(2) . ?
Au3 S2 2.291(13) . ?
Au3 S1 2.358(13) . ?
Au4 Au5 3.237(3) . ?
Au4 Au6 3.039(2) . ?
Au4 S3 2.355(12) . ?
Au4 S2 2.340(13) . ?
Au2 P1 2.268(14) . ?
Au2 S1 2.302(12) . ?
Au8 Au9 3.134(2) . ?
Au8 S4 2.319(11) . ?
Au8 P5 2.256(14) . ?
Au9 S4 2.343(11) . ?
Au9 P6 2.246(13) . ?
Au5 Au6 3.177(3) . ?
Au5 S3 2.316(12) . ?
Au5 P3 2.266(13) . ?
Au6 S3 2.298(12) . ?
Au6 P4 2.239(12) . ?
P2 C67 1.82(3) . ?
P2 C73 1.767(14) . ?
P2 C66 1.89(5) . ?
P4 C40 1.82(5) . ?
P4 C41 1.86(3) . ?
P4 C47 1.79(2) . ?
P1 C8 1.88(5) . ?
P1 C1 1.82(3) . ?
P1 C12 1.76(3) . ?
P6 C9 1.90(5) . ?
P6 C21 1.82(3) . ?
P6 C10 1.79(3) . ?
P5 C39 1.86(5) . ?
P5 C27 1.77(3) . ?
P5 C33 1.85(3) . ?
P3 C65 1.89(5) . ?
P3 C59 1.79(3) . ?
P3 C53 1.84(2) . ?
C8 B2 1.72(8) . ?
C8 B1 1.68(7) . ?
C8 B9 1.89(8) . ?
C8 B3 1.77(7) . ?
C8 B7 1.81(7) . ?
C39 B18 1.69(7) . ?
C39 B17 1.80(8) . ?
C39 B24 1.81(7) . ?
C39 B19 1.79(6) . ?
C39 B22 1.67(7) . ?
C9 B2 1.76(8) . ?
C9 B10 1.79(8) . ?
C9 B1 1.73(7) . ?
C9 B4 1.77(7) . ?
C9 B5 1.74(7) . ?
B2 H2 1.1000 . ?
B2 B1 1.90(8) . ?
B2 B3 1.80(8) . ?
B2 B4 1.83(8) . ?
C40 B18 1.64(7) . ?
C40 B17 1.66(6) . ?
C40 B26 1.78(6) . ?
C40 B25 1.79(7) . ?
C40 B20 1.73(7) . ?
B29 H29 1.1000 . ?
B29 B28 1.82(8) . ?
B29 C65 1.83(7) . ?
B29 B30 1.76(8) . ?
B29 B31 1.96(9) . ?
B29 C66 1.90(7) . ?
B28 H28 1.1000 . ?
B28 B27 1.79(8) . ?
B28 C65 1.59(7) . ?
B28 C66 1.70(7) . ?
B28 B34 1.82(9) . ?
B18 H18 1.1000 . ?
B18 B17 1.83(7) . ?
B18 B19 1.82(7) . ?
B18 B20 1.73(7) . ?
B17 H17 1.1000 . ?
B17 B24 1.85(8) . ?
B17 B25 1.74(7) . ?
B24 H24 1.1000 . ?
B24 B25 1.79(8) . ?
B24 B22 1.76(8) . ?
B24 B23 1.66(7) . ?
B19 H19 1.1000 . ?
B19 B20 1.75(8) . ?
B19 B22 1.85(7) . ?
B19 B21 1.77(7) . ?
B27 H27 1.1000 . ?
B27 C65 1.64(8) . ?
B27 B33 1.75(9) . ?
B27 B34 1.74(7) . ?
B27 B35 1.77(7) . ?
C65 B30 1.81(7) . ?
C65 B35 1.71(8) . ?
B10 H10 1.1000 . ?
B10 B1 1.86(8) . ?
B10 B9 1.77(8) . ?
B10 B6 1.69(8) . ?
B10 B5 1.79(8) . ?
B26 H26 1.1000 . ?
B26 B25 1.76(7) . ?
B26 B20 1.77(7) . ?
B26 B21 1.90(8) . ?
B26 B23 1.90(8) . ?
B1 H1 1.1000 . ?
B1 B9 1.85(8) . ?
B25 H25 1.1000 . ?
B25 B23 1.79(8) . ?
C42 H42 0.9300 . ?
C42 C43 1.3900 . ?
C42 C41 1.3900 . ?
C43 H43 0.9300 . ?
C43 C44 1.3900 . ?
C44 H44 0.9300 . ?
C44 C45 1.3900 . ?
C45 H45 0.9300 . ?
C45 C46 1.3900 . ?
C46 H46 0.9300 . ?
C46 C41 1.3900 . ?
B9 H9 1.1000 . ?
B9 B6 1.83(8) . ?
B9 B7 1.92(8) . ?
B30 H30 1.1000 . ?
B30 B31 1.81(7) . ?
B30 B36 1.80(9) . ?
B30 B35 1.93(8) . ?
B31 H31 1.1000 . ?
B31 B32 1.87(8) . ?
B31 C66 1.77(7) . ?
B31 B36 1.79(8) . ?
B20 H20 1.1000 . ?
B20 B21 1.79(7) . ?
B22 H22 1.1000 . ?
B22 B21 1.85(7) . ?
B22 B23 1.85(8) . ?
B21 H21 1.1000 . ?
B21 B23 1.87(7) . ?
B6 H6 1.1000 . ?
B6 B5 1.82(9) . ?
B6 B7 1.77(8) . ?
B6 B8 1.72(8) . ?
B3 H3 1.1000 . ?
B3 B4 1.87(8) . ?
B3 B7 1.92(9) . ?
B3 B8 1.86(8) . ?
B4 H4 1.1000 . ?
B4 B5 1.80(9) . ?
B4 B8 1.88(8) . ?
B23 H23 1.1000 . ?
B5 H5 1.1000 . ?
B5 B8 1.60(8) . ?
C22 H22A 0.9300 . ?
C22 C21 1.3900 . ?
C22 C23 1.3900 . ?
C21 C26 1.3900 . ?
C26 H26A 0.9300 . ?
C26 C25 1.3900 . ?
C25 H25A 0.9300 . ?
C25 C24 1.3900 . ?
C24 H24A 0.9300 . ?
C24 C23 1.3900 . ?
C23 H23A 0.9300 . ?
C7 H7 0.9300 . ?
C7 C17 1.3900 . ?
C7 C10 1.3900 . ?
C17 H17A 0.9300 . ?
C17 C18 1.3900 . ?
C18 H18A 0.9300 . ?
C18 C19 1.3900 . ?
C19 H19A 0.9300 . ?
C19 C20 1.3900 . ?
C20 H20A 0.9300 . ?
C20 C10 1.3900 . ?
C59 C60 1.3900 . ?
C59 C64 1.3900 . ?
C60 H60 0.9300 . ?
C60 C61 1.3900 . ?
C61 H61 0.9300 . ?
C61 C62 1.3900 . ?
C62 H62 0.9300 . ?
C62 C63 1.3900 . ?
C63 H63 0.9300 . ?
C63 C64 1.3900 . ?
C64 H64 0.9300 . ?
C54 H54 0.9300 . ?
C54 C55 1.3900 . ?
C54 C53 1.3900 . ?
C55 H55 0.9300 . ?
C55 C56 1.3900 . ?
C56 H56 0.9300 . ?
C56 C57 1.3900 . ?
C57 H57 0.9300 . ?
C57 C58 1.3900 . ?
C58 H58 0.9300 . ?
C58 C53 1.3900 . ?
C67 C68 1.3900 . ?
C67 C72 1.3900 . ?
C68 H68 0.9300 . ?
C68 C69 1.3900 . ?
C69 H69 0.9300 . ?
C69 C70 1.3900 . ?
C70 H70 0.9300 . ?
C70 C71 1.3900 . ?
C71 H71 0.9300 . ?
C71 C72 1.3900 . ?
C72 H72 0.9300 . ?
C49 H49 0.9300 . ?
C49 C48 1.3900 . ?
C49 C50 1.3900 . ?
C48 H48 0.9300 . ?
C48 C47 1.3900 . ?
C47 C52 1.3900 . ?
C52 H52 0.9300 . ?
C52 C51 1.3900 . ?
C51 H51 0.9300 . ?
C51 C50 1.3900 . ?
C50 H50 0.9300 . ?
C74 H74 0.9300 . ?
C74 C73 1.3900 . ?
C74 C75 1.3900 . ?
C73 C78 1.3900 . ?
C78 H78 0.9300 . ?
C78 C77 1.3900 . ?
C77 H77 0.9300 . ?
C77 C76 1.3900 . ?
C76 H76 0.9300 . ?
C76 C75 1.3900 . ?
C75 H75 0.9300 . ?
C2 H2A 0.9300 . ?
C2 C1 1.3900 . ?
C2 C3 1.3900 . ?
C1 C6 1.3900 . ?
C6 H6A 0.9300 . ?
C6 C5 1.3900 . ?
C5 H5A 0.9300 . ?
C5 C4 1.3900 . ?
C4 H4A 0.9300 . ?
C4 C3 1.3900 . ?
C3 H3A 0.9300 . ?
C15 H15 0.9300 . ?
C15 C14 1.3900 . ?
C15 C16 1.3900 . ?
C14 H14 0.9300 . ?
C14 C13 1.3900 . ?
C13 H13 0.9300 . ?
C13 C12 1.3900 . ?
C12 C11 1.3900 . ?
C11 H11 0.9300 . ?
C11 C16 1.3900 . ?
C16 H16 0.9300 . ?
C28 H28A 0.9300 . ?
C28 C29 1.3900(12) . ?
C28 C27 1.3900 . ?
C29 H29A 0.9300 . ?
C29 C30 1.3900 . ?
C30 H30A 0.9300 . ?
C30 C31 1.3900 . ?
C31 H31A 0.9300 . ?
C31 C32 1.3900 . ?
C32 H32 0.9300 . ?
C32 C27 1.3900 . ?
C37 H37 0.9300 . ?
C37 C36 1.3900 . ?
C37 C38 1.3900 . ?
C36 H36 0.9300 . ?
C36 C35 1.3900 . ?
C35 H35 0.9300 . ?
C35 C34 1.3900 . ?
C34 H34 0.9300 . ?
C34 C33 1.3900 . ?
C33 C38 1.3900 . ?
C38 H38 0.9300 . ?
B32 H32A 1.1000 . ?
B32 C66 1.66(8) . ?
B32 B33 1.77(8) . ?
B32 B34 1.73(8) . ?
B32 B36 1.84(7) . ?
C66 B34 1.71(8) . ?
B33 H33 1.1000 . ?
B33 B34 1.85(8) . ?
B33 B36 1.89(8) . ?
B33 B35 1.75(8) . ?
B34 H34A 1.1000 . ?
B36 H36A 1.1000 . ?
B36 B35 1.84(8) . ?
B35 H35A 1.1000 . ?
B7 H7A 1.1000 . ?
B7 B8 1.68(8) . ?
B8 H8 1.1000 . ?

loop_
_geom_torsion_atom_site_label_1
_geom_torsion_atom_site_label_2
_geom_torsion_atom_site_label_3
_geom_torsion_atom_site_label_4
_geom_torsion
_geom_torsion_site_symmetry_1
_geom_torsion_site_symmetry_2
_geom_torsion_site_symmetry_3
_geom_torsion_site_symmetry_4
_geom_torsion_publ_flag
Au1 P2 C67 C68 -175.5(15) . . . . ?
Au1 P2 C67 C72 2.7(19) . . . . ?
Au1 P2 C73 C74 32.6(19) . . . . ?
Au1 P2 C73 C78 -152.0(14) . . . . ?
Au1 P2 C66 B29 117(3) . . . . ?
Au1 P2 C66 B28 49(4) . . . . ?
Au1 P2 C66 B31 -172(3) . . . . ?
Au1 P2 C66 B32 -95(4) . . . . ?
Au1 P2 C66 B34 -23(4) . . . . ?
Au2 P1 C8 B2 103(3) . . . . ?
Au2 P1 C8 B1 25(4) . . . . ?
Au2 P1 C8 B9 -42(3) . . . . ?
Au2 P1 C8 B3 175(3) . . . . ?
Au2 P1 C8 B7 -110(3) . . . . ?
Au2 P1 C1 C2 -7(3) . . . . ?
Au2 P1 C1 C6 175(2) . . . . ?
Au2 P1 C12 C13 142.6(15) . . . . ?
Au2 P1 C12 C11 -26.7(18) . . . . ?
Au8 P5 C39 B18 -105(3) . . . . ?
Au8 P5 C39 B17 -33(3) . . . . ?
Au8 P5 C39 B24 35(3) . . . . ?
Au8 P5 C39 B19 180(3) . . . . ?
Au8 P5 C39 B22 103(3) . . . . ?
Au8 P5 C27 C28 -18(3) . . . . ?
Au8 P5 C27 C32 167(2) . . . . ?
Au8 P5 C33 C34 -137.7(17) . . . . ?
Au8 P5 C33 C38 48.0(19) . . . . ?
Au9 P6 C21 C22 -132.8(16) . . . . ?
Au9 P6 C21 C26 46.5(18) . . . . ?
Au9 P6 C10 C7 -15(3) . . . . ?
Au9 P6 C10 C20 165(2) . . . . ?
Au5 P3 C65 B29 -118(3) . . . . ?
Au5 P3 C65 B28 -49(4) . . . . ?
Au5 P3 C65 B27 27(4) . . . . ?
Au5 P3 C65 B30 -180(3) . . . . ?
Au5 P3 C65 B35 103(3) . . . . ?
Au5 P3 C59 C60 -154.8(17) . . . . ?
Au5 P3 C59 C64 29(2) . . . . ?
Au5 P3 C53 C54 37(2) . . . . ?
Au5 P3 C53 C58 -145.0(16) . . . . ?
Au6 P4 C40 B18 105(3) . . . . ?
Au6 P4 C40 B17 25(4) . . . . ?
Au6 P4 C40 B26 -108(3) . . . . ?
Au6 P4 C40 B25 -42(3) . . . . ?
Au6 P4 C40 B20 -178(3) . . . . ?
Au6 P4 C41 C42 -2(2) . . . . ?
Au6 P4 C41 C46 176(2) . . . . ?
Au6 P4 C47 C48 35(2) . . . . ?
Au6 P4 C47 C52 -147(2) . . . . ?
P2 C67 C68 C69 178(2) . . . . ?
P2 C67 C72 C71 -178(2) . . . . ?
P2 C73 C78 C77 -175(2) . . . . ?
P2 C66 B34 B28 107(4) . . . . ?
P2 C66 B34 B27 147(4) . . . . ?
P2 C66 B34 B32 -114(4) . . . . ?
P2 C66 B34 B33 -153(3) . . . . ?
P4 C40 B18 C39 -146(3) . . . . ?
P4 C40 B18 B17 -107(4) . . . . ?
P4 C40 B18 B19 149(3) . . . . ?
P4 C40 B18 B20 114(4) . . . . ?
P4 C40 B17 C39 155(3) . . . . ?
P4 C40 B17 B18 119(4) . . . . ?
P4 C40 B17 B24 -144(3) . . . . ?
P4 C40 B17 B25 -103(4) . . . . ?
P4 C40 B26 B25 103(4) . . . . ?
P4 C40 B26 B20 -117(4) . . . . ?
P4 C40 B26 B21 -156(3) . . . . ?
P4 C40 B26 B23 144(3) . . . . ?
P4 C40 B25 B17 108(4) . . . . ?
P4 C40 B25 B24 151(3) . . . . ?
P4 C40 B25 B26 -107(4) . . . . ?
P4 C40 B25 B23 -152(3) . . . . ?
P4 C40 B20 B18 -115(4) . . . . ?
P4 C40 B20 B19 -151(3) . . . . ?
P4 C40 B20 B26 102(4) . . . . ?
P4 C40 B20 B21 145(3) . . . . ?
P4 C47 C52 C51 -178(3) . . . . ?
P1 C8 B2 C9 -148(3) . . . . ?
P1 C8 B2 B1 -107(4) . . . . ?
P1 C8 B2 B3 109(4) . . . . ?
P1 C8 B2 B4 153(3) . . . . ?
P1 C8 B1 C9 156(3) . . . . ?
P1 C8 B1 B2 114(4) . . . . ?
P1 C8 B1 B10 -143(3) . . . . ?
P1 C8 B1 B9 -99(4) . . . . ?
P1 C8 B9 B10 154(3) . . . . ?
P1 C8 B9 B1 108(4) . . . . ?
P1 C8 B9 B6 -149(3) . . . . ?
P1 C8 B9 B7 -110(4) . . . . ?
P1 C8 B3 B2 -110(4) . . . . ?
P1 C8 B3 B4 -152(3) . . . . ?
P1 C8 B3 B7 107(4) . . . . ?
P1 C8 B3 B8 147(3) . . . . ?
P1 C8 B7 B9 99(4) . . . . ?
P1 C8 B7 B6 141(4) . . . . ?
P1 C8 B7 B3 -112(4) . . . . ?
P1 C8 B7 B8 -158(3) . . . . ?
P1 C1 C6 C5 178(3) . . . . ?
P1 C12 C11 C16 170(2) . . . . ?
P6 C9 B2 C8 147(3) . . . . ?
P6 C9 B2 B1 107(4) . . . . ?
P6 C9 B2 B3 -152(3) . . . . ?
P6 C9 B2 B4 -108(4) . . . . ?
P6 C9 B10 B1 -106(4) . . . . ?
P6 C9 B10 B9 -141(3) . . . . ?
P6 C9 B10 B6 151(3) . . . . ?
P6 C9 B10 B5 112(4) . . . . ?
P6 C9 B1 C8 -152(3) . . . . ?
P6 C9 B1 B2 -110(4) . . . . ?
P6 C9 B1 B10 109(4) . . . . ?
P6 C9 B1 B9 142(3) . . . . ?
P6 C9 B4 B2 108(4) . . . . ?
P6 C9 B4 B3 149(3) . . . . ?
P6 C9 B4 B5 -112(4) . . . . ?
P6 C9 B4 B8 -151(3) . . . . ?
P6 C9 B5 B10 -106(4) . . . . ?
P6 C9 B5 B6 -141(4) . . . . ?
P6 C9 B5 B4 107(4) . . . . ?
P6 C9 B5 B8 157(4) . . . . ?
P6 C21 C26 C25 -179(2) . . . . ?
P5 C39 B18 C40 140(3) . . . . ?
P5 C39 B18 B17 103(4) . . . . ?
P5 C39 B18 B19 -115(4) . . . . ?
P5 C39 B18 B20 -156(3) . . . . ?
P5 C39 B17 C40 -149(3) . . . . ?
P5 C39 B17 B18 -113(3) . . . . ?
P5 C39 B17 B24 106(3) . . . . ?
P5 C39 B17 B25 146(3) . . . . ?
P5 C39 B24 B17 -105(3) . . . . ?
P5 C39 B24 B25 -143(3) . . . . ?
P5 C39 B24 B22 109(4) . . . . ?
P5 C39 B24 B23 153(3) . . . . ?
P5 C39 B19 B18 110(4) . . . . ?
P5 C39 B19 B20 149(3) . . . . ?
P5 C39 B19 B22 -107(4) . . . . ?
P5 C39 B19 B21 -148(3) . . . . ?
P5 C39 B22 B24 -104(4) . . . . ?
P5 C39 B22 B19 116(4) . . . . ?
P5 C39 B22 B21 156(3) . . . . ?
P5 C39 B22 B23 -142(3) . . . . ?
P5 C33 C38 C37 175(2) . . . . ?
P3 C65 B30 B29 95(4) . . . . ?
P3 C65 B30 B31 146(4) . . . . ?
P3 C65 B30 B36 -153(3) . . . . ?
P3 C65 B30 B35 -115(4) . . . . ?
P3 C65 B35 B27 -111(4) . . . . ?
P3 C65 B35 B30 108(4) . . . . ?
P3 C65 B35 B33 -149(3) . . . . ?
P3 C65 B35 B36 145(3) . . . . ?
P3 C59 C60 C61 -176(3) . . . . ?
P3 C59 C64 C63 176(3) . . . . ?
C8 P1 C1 C2 -132(3) . . . . ?
C8 P1 C1 C6 49(3) . . . . ?
C8 P1 C12 C13 -99(2) . . . . ?
C8 P1 C12 C11 91(2) . . . . ?
C8 B2 B3 B4 131(4) . . . . ?
C8 B2 B3 B7 33(4) . . . . ?
C8 B2 B3 B8 87(4) . . . . ?
C8 B2 B4 C9 87(4) . . . . ?
C8 B2 B4 B3 -43(4) . . . . ?
C8 B2 B4 B5 53(5) . . . . ?
C8 B2 B4 B8 0(5) . . . . ?
C8 B1 B9 B10 -126(4) . . . . ?
C8 B1 B9 B6 -89(4) . . . . ?
C8 B1 B9 B7 -32(3) . . . . ?
C8 B9 B6 B10 -94(4) . . . . ?
C8 B9 B6 B5 -56(4) . . . . ?
C8 B9 B6 B7 40(4) . . . . ?
C8 B9 B6 B8 2(5) . . . . ?
C8 B3 B4 C9 0(5) . . . . ?
C8 B3 B4 B2 41(4) . . . . ?
C8 B3 B4 B5 -60(4) . . . . ?
C8 B3 B4 B8 -89(4) . . . . ?
C8 B3 B8 B6 -7(5) . . . . ?
C8 B3 B8 B4 101(4) . . . . ?
C8 B3 B8 B5 67(5) . . . . ?
C8 B3 B8 B7 -44(4) . . . . ?
C8 B7 B8 B6 -100(4) . . . . ?
C8 B7 B8 B3 43(3) . . . . ?
C8 B7 B8 B4 9(5) . . . . ?
C8 B7 B8 B5 -61(6) . . . . ?
C39 P5 C27 C28 106(3) . . . . ?
C39 P5 C27 C32 -69(4) . . . . ?
C39 P5 C33 C34 100(2) . . . . ?
C39 P5 C33 C38 -74(2) . . . . ?
C39 B18 B17 C40 136(4) . . . . ?
C39 B18 B17 B24 34(3) . . . . ?
C39 B18 B17 B25 97(4) . . . . ?
C39 B18 B19 B20 -133(4) . . . . ?
C39 B18 B19 B22 -30(3) . . . . ?
C39 B18 B19 B21 -94(4) . . . . ?
C39 B18 B20 C40 -99(4) . . . . ?
C39 B18 B20 B19 42(3) . . . . ?
C39 B18 B20 B26 -66(5) . . . . ?
C39 B18 B20 B21 3(5) . . . . ?
C39 B17 B24 B25 134(4) . . . . ?
C39 B17 B24 B22 29(3) . . . . ?
C39 B17 B24 B23 98(4) . . . . ?
C39 B17 B25 C40 94(4) . . . . ?
C39 B17 B25 B24 -39(3) . . . . ?
C39 B17 B25 B26 62(4) . . . . ?
C39 B17 B25 B23 -6(4) . . . . ?
C39 B24 B25 C40 0(4) . . . . ?
C39 B24 B25 B17 39(3) . . . . ?
C39 B24 B25 B26 -63(4) . . . . ?
C39 B24 B25 B23 -102(4) . . . . ?
C39 B24 B22 B19 38(3) . . . . ?
C39 B24 B22 B21 98(4) . . . . ?
C39 B24 B22 B23 133(4) . . . . ?
C39 B24 B23 B26 61(5) . . . . ?
C39 B24 B23 B25 96(4) . . . . ?
C39 B24 B23 B22 -39(3) . . . . ?
C39 B24 B23 B21 -3(5) . . . . ?
C39 B19 B20 C40 -4(4) . . . . ?
C39 B19 B20 B18 -38(3) . . . . ?
C39 B19 B20 B26 62(4) . . . . ?
C39 B19 B20 B21 98(4) . . . . ?
C39 B19 B22 B24 -39(4) . . . . ?
C39 B19 B22 B21 -133(4) . . . . ?
C39 B19 B22 B23 -97(4) . . . . ?
C39 B19 B21 B26 -63(4) . . . . ?
C39 B19 B21 B20 -95(4) . . . . ?
C39 B19 B21 B22 38(3) . . . . ?
C39 B19 B21 B23 1(5) . . . . ?
C39 B22 B21 B19 -41(3) . . . . ?
C39 B22 B21 B26 59(4) . . . . ?
C39 B22 B21 B20 -1(5) . . . . ?
C39 B22 B21 B23 98(4) . . . . ?
C39 B22 B23 B24 42(4) . . . . ?
C39 B22 B23 B26 -59(4) . . . . ?
C39 B22 B23 B25 1(5) . . . . ?
C39 B22 B23 B21 -98(4) . . . . ?
C9 P6 C21 C22 105(2) . . . . ?
C9 P6 C21 C26 -76(2) . . . . ?
C9 P6 C10 C7 108(3) . . . . ?
C9 P6 C10 C20 -71(3) . . . . ?
C9 B2 B3 C8 -88(4) . . . . ?
C9 B2 B3 B4 42(4) . . . . ?
C9 B2 B3 B7 -56(5) . . . . ?
C9 B2 B3 B8 -1(5) . . . . ?
C9 B2 B4 B3 -130(4) . . . . ?
C9 B2 B4 B5 -35(4) . . . . ?
C9 B2 B4 B8 -88(4) . . . . ?
C9 B10 B1 C8 -93(4) . . . . ?
C9 B10 B1 B2 -34(3) . . . . ?
C9 B10 B1 B9 -141(4) . . . . ?
C9 B10 B9 C8 -8(4) . . . . ?
C9 B10 B9 B1 33(4) . . . . ?
C9 B10 B9 B6 -102(4) . . . . ?
C9 B10 B9 B7 -65(4) . . . . ?
C9 B10 B6 B9 101(4) . . . . ?
C9 B10 B6 B5 -37(4) . . . . ?
C9 B10 B6 B7 57(5) . . . . ?
C9 B10 B6 B8 -3(5) . . . . ?
C9 B10 B5 B6 138(4) . . . . ?
C9 B10 B5 B4 30(4) . . . . ?
C9 B10 B5 B8 101(5) . . . . ?
C9 B1 B9 C8 92(4) . . . . ?
C9 B1 B9 B10 -35(4) . . . . ?
C9 B1 B9 B6 2(5) . . . . ?
C9 B1 B9 B7 60(4) . . . . ?
C9 B4 B5 B10 -31(4) . . . . ?
C9 B4 B5 B6 -93(5) . . . . ?
C9 B4 B5 B8 -127(4) . . . . ?
C9 B4 B8 B6 6(5) . . . . ?
C9 B4 B8 B3 -100(4) . . . . ?
C9 B4 B8 B5 43(4) . . . . ?
C9 B4 B8 B7 -65(5) . . . . ?
C9 B5 B8 B6 99(4) . . . . ?
C9 B5 B8 B3 -12(6) . . . . ?
C9 B5 B8 B4 -46(4) . . . . ?
C9 B5 B8 B7 60(6) . . . . ?
B2 C8 B1 C9 42(4) . . . . ?
B2 C8 B1 B10 103(4) . . . . ?
B2 C8 B1 B9 147(4) . . . . ?
B2 C8 B9 B10 10(5) . . . . ?
B2 C8 B9 B1 -36(4) . . . . ?
B2 C8 B9 B6 66(5) . . . . ?
B2 C8 B9 B7 106(5) . . . . ?
B2 C8 B3 B4 -42(4) . . . . ?
B2 C8 B3 B7 -143(4) . . . . ?
B2 C8 B3 B8 -103(4) . . . . ?
B2 C8 B7 B9 -113(4) . . . . ?
B2 C8 B7 B6 -71(5) . . . . ?
B2 C8 B7 B3 36(4) . . . . ?
B2 C8 B7 B8 -10(5) . . . . ?
B2 C9 B10 B1 40(4) . . . . ?
B2 C9 B10 B9 5(5) . . . . ?
B2 C9 B10 B6 -62(5) . . . . ?
B2 C9 B10 B5 -102(4) . . . . ?
B2 C9 B1 C8 -42(4) . . . . ?
B2 C9 B1 B10 -141(4) . . . . ?
B2 C9 B1 B9 -108(4) . . . . ?
B2 C9 B4 B3 41(4) . . . . ?
B2 C9 B4 B5 140(4) . . . . ?
B2 C9 B4 B8 101(4) . . . . ?
B2 C9 B5 B10 110(4) . . . . ?
B2 C9 B5 B6 74(5) . . . . ?
B2 C9 B5 B4 -38(4) . . . . ?
B2 C9 B5 B8 12(6) . . . . ?
B2 B1 B9 C8 30(3) . . . . ?
B2 B1 B9 B10 -96(4) . . . . ?
B2 B1 B9 B6 -59(5) . . . . ?
B2 B1 B9 B7 -2(5) . . . . ?
B2 B3 B4 C9 -41(4) . . . . ?
B2 B3 B4 B5 -101(4) . . . . ?
B2 B3 B4 B8 -130(4) . . . . ?
B2 B3 B8 B6 -65(5) . . . . ?
B2 B3 B8 B4 43(4) . . . . ?
B2 B3 B8 B5 9(6) . . . . ?
B2 B3 B8 B7 -102(4) . . . . ?
B2 B4 B5 C9 35(4) . . . . ?
B2 B4 B5 B10 4(6) . . . . ?
B2 B4 B5 B6 -58(5) . . . . ?
B2 B4 B5 B8 -92(4) . . . . ?
B2 B4 B8 B6 65(5) . . . . ?
B2 B4 B8 B3 -42(3) . . . . ?
B2 B4 B8 B5 102(4) . . . . ?
B2 B4 B8 B7 -6(5) . . . . ?
C40 P4 C41 C42 120(2) . . . . ?
C40 P4 C41 C46 -62(3) . . . . ?
C40 P4 C47 C48 -92(3) . . . . ?
C40 P4 C47 C52 86(3) . . . . ?
C40 B18 B17 C39 -136(4) . . . . ?
C40 B18 B17 B24 -101(4) . . . . ?
C40 B18 B17 B25 -39(4) . . . . ?
C40 B18 B19 C39 97(4) . . . . ?
C40 B18 B19 B20 -36(4) . . . . ?
C40 B18 B19 B22 67(4) . . . . ?
C40 B18 B19 B21 3(5) . . . . ?
C40 B18 B20 B19 141(4) . . . . ?
C40 B18 B20 B26 34(4) . . . . ?
C40 B18 B20 B21 102(4) . . . . ?
C40 B17 B24 C39 -91(4) . . . . ?
C40 B17 B24 B25 43(4) . . . . ?
C40 B17 B24 B22 -62(5) . . . . ?
C40 B17 B24 B23 7(5) . . . . ?
C40 B17 B25 B24 -133(4) . . . . ?
C40 B17 B25 B26 -31(4) . . . . ?
C40 B17 B25 B23 -100(4) . . . . ?
C40 B26 B25 B17 30(4) . . . . ?
C40 B26 B25 B24 97(4) . . . . ?
C40 B26 B25 B23 132(4) . . . . ?
C40 B26 B20 B18 -32(3) . . . . ?
C40 B26 B20 B19 -100(4) . . . . ?
C40 B26 B20 B21 -135(4) . . . . ?
C40 B26 B21 B19 5(4) . . . . ?
C40 B26 B21 B20 38(3) . . . . ?
C40 B26 B21 B22 -59(4) . . . . ?
C40 B26 B21 B23 -98(4) . . . . ?
C40 B25 B23 B24 -96(4) . . . . ?
C40 B25 B23 B26 43(3) . . . . ?
C40 B25 B23 B22 -56(5) . . . . ?
C40 B25 B23 B21 7(5) . . . . ?
C40 B20 B21 B19 101(4) . . . . ?
C40 B20 B21 B26 -41(3) . . . . ?
C40 B20 B21 B22 59(5) . . . . ?
C40 B20 B21 B23 -3(5) . . . . ?
B29 B28 B27 C65 -33(4) . . . . ?
B29 B28 B27 B33 64(5) . . . . ?
B29 B28 B27 B34 106(5) . . . . ?
B29 B28 B27 B35 0(6) . . . . ?
B29 B28 C65 P3 -99(4) . . . . ?
B29 B28 C65 B27 146(4) . . . . ?
B29 B28 C65 B30 35(4) . . . . ?
B29 B28 C65 B35 108(5) . . . . ?
B29 B28 C66 P2 103(4) . . . . ?
B29 B28 C66 B31 -37(4) . . . . ?
B29 B28 C66 B32 -110(4) . . . . ?
B29 B28 C66 B34 -149(4) . . . . ?
B29 B28 B34 B27 -103(5) . . . . ?
B29 B28 B34 B32 -4(5) . . . . ?
B29 B28 B34 C66 31(4) . . . . ?
B29 B28 B34 B33 -65(5) . . . . ?
B29 C65 B30 B31 51(4) . . . . ?
B29 C65 B30 B36 112(4) . . . . ?
B29 C65 B30 B35 151(4) . . . . ?
B29 C65 B35 B27 113(4) . . . . ?
B29 C65 B35 B30 -28(4) . . . . ?
B29 C65 B35 B33 75(5) . . . . ?
B29 C65 B35 B36 10(5) . . . . ?
B29 B30 B31 B32 99(4) . . . . ?
B29 B30 B31 C66 44(4) . . . . ?
B29 B30 B31 B36 142(4) . . . . ?
B29 B30 B36 B31 -39(4) . . . . ?
B29 B30 B36 B32 5(5) . . . . ?
B29 B30 B36 B33 64(5) . . . . ?
B29 B30 B36 B35 100(4) . . . . ?
B29 B31 B32 C66 -34(3) . . . . ?
B29 B31 B32 B33 66(5) . . . . ?
B29 B31 B32 B34 -4(5) . . . . ?
B29 B31 B32 B36 100(4) . . . . ?
B29 B31 C66 P2 -104(4) . . . . ?
B29 B31 C66 B28 35(4) . . . . ?
B29 B31 C66 B32 141(4) . . . . ?
B29 B31 C66 B34 109(4) . . . . ?
B29 B31 B36 B30 32(3) . . . . ?
B29 B31 B36 B32 -99(4) . . . . ?
B29 B31 B36 B33 -68(5) . . . . ?
B29 B31 B36 B35 -8(5) . . . . ?
B29 C66 B34 B28 -31(4) . . . . ?
B29 C66 B34 B27 9(6) . . . . ?
B29 C66 B34 B32 108(4) . . . . ?
B29 C66 B34 B33 69(5) . . . . ?
B28 B29 C65 P3 108(4) . . . . ?
B28 B29 C65 B27 -36(5) . . . . ?
B28 B29 C65 B30 -141(5) . . . . ?
B28 B29 C65 B35 -110(5) . . . . ?
B28 B29 B30 C65 31(3) . . . . ?
B28 B29 B30 B31 -95(4) . . . . ?
B28 B29 B30 B36 -59(5) . . . . ?
B28 B29 B30 B35 5(5) . . . . ?
B28 B29 C66 P2 -107(4) . . . . ?
B28 B29 C66 B31 143(4) . . . . ?
B28 B29 C66 B32 103(5) . . . . ?
B28 B29 C66 B34 32(4) . . . . ?
B28 B27 C65 P3 -105(4) . . . . ?
B28 B27 C65 B29 35(4) . . . . ?
B28 B27 C65 B30 102(4) . . . . ?
B28 B27 C65 B35 143(4) . . . . ?
B28 B27 B33 B32 6(5) . . . . ?
B28 B27 B33 B34 42(4) . . . . ?
B28 B27 B33 B36 -56(5) . . . . ?
B28 B27 B33 B35 -97(4) . . . . ?
B28 B27 B34 B32 -98(5) . . . . ?
B28 B27 B34 C66 -38(4) . . . . ?
B28 B27 B34 B33 -135(4) . . . . ?
B28 B27 B35 C65 -31(4) . . . . ?
B28 B27 B35 B30 3(5) . . . . ?
B28 B27 B35 B33 105(4) . . . . ?
B28 B27 B35 B36 63(5) . . . . ?
B28 C65 B30 B29 -37(5) . . . . ?
B28 C65 B30 B31 14(6) . . . . ?
B28 C65 B30 B36 75(5) . . . . ?
B28 C65 B30 B35 113(5) . . . . ?
B28 C65 B35 B27 40(4) . . . . ?
B28 C65 B35 B30 -101(5) . . . . ?
B28 C65 B35 B33 2(6) . . . . ?
B28 C65 B35 B36 -64(5) . . . . ?
B28 C66 B34 B27 40(4) . . . . ?
B28 C66 B34 B32 139(4) . . . . ?
B28 C66 B34 B33 100(4) . . . . ?
B18 C39 B17 C40 -36(3) . . . . ?
B18 C39 B17 B24 -141(4) . . . . ?
B18 C39 B17 B25 -101(4) . . . . ?
B18 C39 B24 B17 38(3) . . . . ?
B18 C39 B24 B25 0(4) . . . . ?
B18 C39 B24 B22 -108(4) . . . . ?
B18 C39 B24 B23 -65(5) . . . . ?
B18 C39 B19 B20 39(3) . . . . ?
B18 C39 B19 B22 143(4) . . . . ?
B18 C39 B19 B21 102(4) . . . . ?
B18 C39 B22 B24 103(4) . . . . ?
B18 C39 B22 B19 -37(4) . . . . ?
B18 C39 B22 B21 3(5) . . . . ?
B18 C39 B22 B23 65(5) . . . . ?
B18 C40 B17 C39 36(3) . . . . ?
B18 C40 B17 B24 96(4) . . . . ?
B18 C40 B17 B25 138(4) . . . . ?
B18 C40 B26 B25 -105(4) . . . . ?
B18 C40 B26 B20 35(4) . . . . ?
B18 C40 B26 B21 -4(5) . . . . ?
B18 C40 B26 B23 -64(4) . . . . ?
B18 C40 B25 B17 -43(4) . . . . ?
B18 C40 B25 B24 0(5) . . . . ?
B18 C40 B25 B26 103(4) . . . . ?
B18 C40 B25 B23 57(5) . . . . ?
B18 C40 B20 B19 -36(4) . . . . ?
B18 C40 B20 B26 -143(4) . . . . ?
B18 C40 B20 B21 -100(4) . . . . ?
B18 B17 B24 C39 -33(3) . . . . ?
B18 B17 B24 B25 102(4) . . . . ?
B18 B17 B24 B22 -4(5) . . . . ?
B18 B17 B24 B23 65(5) . . . . ?
B18 B17 B25 C40 36(3) . . . . ?
B18 B17 B25 B24 -97(4) . . . . ?
B18 B17 B25 B26 4(5) . . . . ?
B18 B17 B25 B23 -64(5) . . . . ?
B18 B19 B20 C40 34(3) . . . . ?
B18 B19 B20 B26 100(4) . . . . ?
B18 B19 B20 B21 137(4) . . . . ?
B18 B19 B22 C39 31(3) . . . . ?
B18 B19 B22 B24 -8(5) . . . . ?
B18 B19 B22 B21 -102(4) . . . . ?
B18 B19 B22 B23 -66(4) . . . . ?
B18 B19 B21 B26 -5(4) . . . . ?
B18 B19 B21 B20 -37(3) . . . . ?
B18 B19 B21 B22 95(4) . . . . ?
B18 B19 B21 B23 59(5) . . . . ?
B18 B20 B21 B19 41(4) . . . . ?
B18 B20 B21 B26 -102(4) . . . . ?
B18 B20 B21 B22 -1(5) . . . . ?
B18 B20 B21 B23 -63(5) . . . . ?
B17 C39 B18 C40 37(3) . . . . ?
B17 C39 B18 B19 142(4) . . . . ?
B17 C39 B18 B20 101(4) . . . . ?
B17 C39 B24 B25 -38(3) . . . . ?
B17 C39 B24 B22 -146(4) . . . . ?
B17 C39 B24 B23 -103(4) . . . . ?
B17 C39 B19 B18 -37(3) . . . . ?
B17 C39 B19 B20 2(4) . . . . ?
B17 C39 B19 B22 106(4) . . . . ?
B17 C39 B19 B21 65(4) . . . . ?
B17 C39 B22 B24 32(4) . . . . ?
B17 C39 B22 B19 -107(4) . . . . ?
B17 C39 B22 B21 -68(4) . . . . ?
B17 C39 B22 B23 -5(5) . . . . ?
B17 C40 B18 C39 -40(3) . . . . ?
B17 C40 B18 B19 -104(4) . . . . ?
B17 C40 B18 B20 -139(4) . . . . ?
B17 C40 B26 B25 -32(4) . . . . ?
B17 C40 B26 B20 108(4) . . . . ?
B17 C40 B26 B21 69(4) . . . . ?
B17 C40 B26 B23 9(5) . . . . ?
B17 C40 B25 B24 42(4) . . . . ?
B17 C40 B25 B26 145(4) . . . . ?
B17 C40 B25 B23 100(4) . . . . ?
B17 C40 B20 B18 42(4) . . . . ?
B17 C40 B20 B19 6(5) . . . . ?
B17 C40 B20 B26 -101(4) . . . . ?
B17 C40 B20 B21 -58(5) . . . . ?
B17 B18 B19 C39 36(3) . . . . ?
B17 B18 B19 B20 -97(4) . . . . ?
B17 B18 B19 B22 5(5) . . . . ?
B17 B18 B19 B21 -58(5) . . . . ?
B17 B18 B20 C40 -35(3) . . . . ?
B17 B18 B20 B19 106(4) . . . . ?
B17 B18 B20 B26 -2(5) . . . . ?
B17 B18 B20 B21 67(5) . . . . ?
B17 B24 B25 C40 -39(3) . . . . ?
B17 B24 B25 B26 -102(4) . . . . ?
B17 B24 B25 B23 -141(4) . . . . ?
B17 B24 B22 C39 -30(4) . . . . ?
B17 B24 B22 B19 8(5) . . . . ?
B17 B24 B22 B21 68(4) . . . . ?
B17 B24 B22 B23 103(4) . . . . ?
B17 B24 B23 B26 -1(5) . . . . ?
B17 B24 B23 B25 34(4) . . . . ?
B17 B24 B23 B22 -101(4) . . . . ?
B17 B24 B23 B21 -65(5) . . . . ?
B17 B25 B23 B24 -36(4) . . . . ?
B17 B25 B23 B26 102(4) . . . . ?
B17 B25 B23 B22 4(5) . . . . ?
B17 B25 B23 B21 67(4) . . . . ?
B24 C39 B18 C40 0(5) . . . . ?
B24 C39 B18 B17 -37(3) . . . . ?
B24 C39 B18 B19 105(4) . . . . ?
B24 C39 B18 B20 64(4) . . . . ?
B24 C39 B17 C40 105(4) . . . . ?
B24 C39 B17 B18 141(4) . . . . ?
B24 C39 B17 B25 40(3) . . . . ?
B24 C39 B19 B18 -105(4) . . . . ?
B24 C39 B19 B20 -66(4) . . . . ?
B24 C39 B19 B22 38(4) . . . . ?
B24 C39 B19 B21 -3(5) . . . . ?
B24 C39 B22 B19 -140(4) . . . . ?
B24 C39 B22 B21 -100(4) . . . . ?
B24 C39 B22 B23 -38(3) . . . . ?
B24 B17 B25 C40 133(4) . . . . ?
B24 B17 B25 B26 102(4) . . . . ?
B24 B17 B25 B23 33(3) . . . . ?
B24 B25 B23 B26 139(4) . . . . ?
B24 B25 B23 B22 40(3) . . . . ?
B24 B25 B23 B21 103(4) . . . . ?
B24 B22 B21 B19 -107(4) . . . . ?
B24 B22 B21 B26 -7(4) . . . . ?
B24 B22 B21 B20 -66(4) . . . . ?
B24 B22 B21 B23 33(3) . . . . ?
B24 B22 B23 B26 -101(4) . . . . ?
B24 B22 B23 B25 -41(4) . . . . ?
B24 B22 B23 B21 -140(4) . . . . ?
B19 C39 B18 C40 -105(4) . . . . ?
B19 C39 B18 B17 -142(4) . . . . ?
B19 C39 B18 B20 -41(3) . . . . ?
B19 C39 B17 C40 1(4) . . . . ?
B19 C39 B17 B18 37(3) . . . . ?
B19 C39 B17 B24 -104(4) . . . . ?
B19 C39 B17 B25 -64(4) . . . . ?
B19 C39 B24 B17 107(4) . . . . ?
B19 C39 B24 B25 69(4) . . . . ?
B19 C39 B24 B22 -39(4) . . . . ?
B19 C39 B24 B23 4(5) . . . . ?
B19 C39 B22 B24 140(4) . . . . ?
B19 C39 B22 B21 39(3) . . . . ?
B19 C39 B22 B23 102(4) . . . . ?
B19 B18 B17 C39 -35(3) . . . . ?
B19 B18 B17 C40 100(4) . . . . ?
B19 B18 B17 B24 -1(5) . . . . ?
B19 B18 B17 B25 61(5) . . . . ?
B19 B18 B20 C40 -141(4) . . . . ?
B19 B18 B20 B26 -108(4) . . . . ?
B19 B18 B20 B21 -39(4) . . . . ?
B19 B20 B21 B26 -143(4) . . . . ?
B19 B20 B21 B22 -42(3) . . . . ?
B19 B20 B21 B23 -104(4) . . . . ?
B19 B22 B21 B26 100(4) . . . . ?
B19 B22 B21 B20 41(3) . . . . ?
B19 B22 B21 B23 140(4) . . . . ?
B19 B22 B23 B24 106(4) . . . . ?
B19 B22 B23 B26 5(4) . . . . ?
B19 B22 B23 B25 65(4) . . . . ?
B19 B22 B23 B21 -35(3) . . . . ?
B19 B21 B23 B24 1(5) . . . . ?
B19 B21 B23 B26 -99(4) . . . . ?
B19 B21 B23 B25 -65(5) . . . . ?
B19 B21 B23 B22 37(4) . . . . ?
B27 B28 C65 P3 115(4) . . . . ?
B27 B28 C65 B29 -146(4) . . . . ?
B27 B28 C65 B30 -112(5) . . . . ?
B27 B28 C65 B35 -38(4) . . . . ?
B27 B28 C66 P2 -146(3) . . . . ?
B27 B28 C66 B29 111(4) . . . . ?
B27 B28 C66 B31 74(5) . . . . ?
B27 B28 C66 B32 1(5) . . . . ?
B27 B28 C66 B34 -38(3) . . . . ?
B27 B28 B34 B32 100(4) . . . . ?
B27 B28 B34 C66 135(4) . . . . ?
B27 B28 B34 B33 38(4) . . . . ?
B27 C65 B30 B29 -111(4) . . . . ?
B27 C65 B30 B31 -60(5) . . . . ?
B27 C65 B30 B36 1(5) . . . . ?
B27 C65 B30 B35 39(4) . . . . ?
B27 C65 B35 B30 -141(4) . . . . ?
B27 C65 B35 B33 -38(4) . . . . ?
B27 C65 B35 B36 -103(4) . . . . ?
B27 B33 B34 B28 -39(4) . . . . ?
B27 B33 B34 B32 -137(5) . . . . ?
B27 B33 B34 C66 -99(4) . . . . ?
B27 B33 B36 B30 -1(5) . . . . ?
B27 B33 B36 B31 63(5) . . . . ?
B27 B33 B36 B32 96(5) . . . . ?
B27 B33 B36 B35 -41(4) . . . . ?
B27 B33 B35 C65 36(4) . . . . ?
B27 B33 B35 B30 98(4) . . . . ?
B27 B33 B35 B36 134(4) . . . . ?
C65 P3 C59 C60 89(2) . . . . ?
C65 P3 C59 C64 -87(2) . . . . ?
C65 P3 C53 C54 158(2) . . . . ?
C65 P3 C53 C58 -24(3) . . . . ?
C65 B29 B28 B27 31(4) . . . . ?
C65 B29 B28 C66 124(4) . . . . ?
C65 B29 B28 B34 95(5) . . . . ?
C65 B29 B30 B31 -126(4) . . . . ?
C65 B29 B30 B36 -90(4) . . . . ?
C65 B29 B30 B35 -25(3) . . . . ?
C65 B29 C66 P2 -148(3) . . . . ?
C65 B29 C66 B28 -41(3) . . . . ?
C65 B29 C66 B31 102(4) . . . . ?
C65 B29 C66 B32 62(4) . . . . ?
C65 B29 C66 B34 -9(5) . . . . ?
C65 B28 B27 B33 97(4) . . . . ?
C65 B28 B27 B34 139(4) . . . . ?
C65 B28 B27 B35 33(4) . . . . ?
C65 B28 C66 P2 154(4) . . . . ?
C65 B28 C66 B29 51(4) . . . . ?
C65 B28 C66 B31 14(6) . . . . ?
C65 B28 C66 B32 -59(5) . . . . ?
C65 B28 C66 B34 -98(5) . . . . ?
C65 B28 B34 B27 -35(4) . . . . ?
C65 B28 B34 B32 65(5) . . . . ?
C65 B28 B34 C66 100(4) . . . . ?
C65 B28 B34 B33 4(5) . . . . ?
C65 B27 B33 B32 65(4) . . . . ?
C65 B27 B33 B34 100(4) . . . . ?
C65 B27 B33 B36 2(5) . . . . ?
C65 B27 B33 B35 -39(4) . . . . ?
C65 B27 B34 B28 34(4) . . . . ?
C65 B27 B34 B32 -64(5) . . . . ?
C65 B27 B34 C66 -4(5) . . . . ?
C65 B27 B34 B33 -101(5) . . . . ?
C65 B27 B35 B30 34(3) . . . . ?
C65 B27 B35 B33 137(4) . . . . ?
C65 B27 B35 B36 94(4) . . . . ?
C65 B30 B31 B29 -48(4) . . . . ?
C65 B30 B31 B32 51(5) . . . . ?
C65 B30 B31 C66 -4(5) . . . . ?
C65 B30 B31 B36 94(4) . . . . ?
C65 B30 B36 B31 -103(4) . . . . ?
C65 B30 B36 B32 -59(4) . . . . ?
C65 B30 B36 B33 0(4) . . . . ?
C65 B30 B36 B35 36(3) . . . . ?
B10 C9 B2 C8 1(5) . . . . ?
B10 C9 B2 B1 -39(4) . . . . ?
B10 C9 B2 B3 61(5) . . . . ?
B10 C9 B2 B4 105(4) . . . . ?
B10 C9 B1 C8 99(4) . . . . ?
B10 C9 B1 B2 141(4) . . . . ?
B10 C9 B1 B9 33(4) . . . . ?
B10 C9 B4 B2 -109(4) . . . . ?
B10 C9 B4 B3 -68(5) . . . . ?
B10 C9 B4 B5 31(4) . . . . ?
B10 C9 B4 B8 -8(5) . . . . ?
B10 C9 B5 B6 -35(4) . . . . ?
B10 C9 B5 B4 -148(4) . . . . ?
B10 C9 B5 B8 -98(5) . . . . ?
B10 B1 B9 C8 126(4) . . . . ?
B10 B1 B9 B6 37(4) . . . . ?
B10 B1 B9 B7 94(4) . . . . ?
B10 B9 B6 B5 38(4) . . . . ?
B10 B9 B6 B7 133(5) . . . . ?
B10 B9 B6 B8 95(5) . . . . ?
B10 B6 B5 C9 38(4) . . . . ?
B10 B6 B5 B4 101(5) . . . . ?
B10 B6 B5 B8 138(5) . . . . ?
B10 B6 B7 C8 -1(5) . . . . ?
B10 B6 B7 B9 42(4) . . . . ?
B10 B6 B7 B3 -60(5) . . . . ?
B10 B6 B7 B8 -95(5) . . . . ?
B10 B6 B8 B3 66(5) . . . . ?
B10 B6 B8 B4 -2(6) . . . . ?
B10 B6 B8 B5 -37(4) . . . . ?
B10 B6 B8 B7 104(4) . . . . ?
B10 B5 B8 B6 35(4) . . . . ?
B10 B5 B8 B3 -76(5) . . . . ?
B10 B5 B8 B4 -110(4) . . . . ?
B10 B5 B8 B7 -3(6) . . . . ?
B26 C40 B18 C39 65(4) . . . . ?
B26 C40 B18 B17 105(4) . . . . ?
B26 C40 B18 B19 1(5) . . . . ?
B26 C40 B18 B20 -34(4) . . . . ?
B26 C40 B17 C39 -70(4) . . . . ?
B26 C40 B17 B18 -106(4) . . . . ?
B26 C40 B17 B24 -10(5) . . . . ?
B26 C40 B17 B25 32(4) . . . . ?
B26 C40 B25 B17 -145(4) . . . . ?
B26 C40 B25 B24 -103(4) . . . . ?
B26 C40 B25 B23 -45(4) . . . . ?
B26 C40 B20 B18 143(4) . . . . ?
B26 C40 B20 B19 107(4) . . . . ?
B26 C40 B20 B21 43(4) . . . . ?
B26 B25 B23 B24 -139(4) . . . . ?
B26 B25 B23 B22 -99(4) . . . . ?
B26 B25 B23 B21 -36(3) . . . . ?
B26 B20 B21 B19 143(4) . . . . ?
B26 B20 B21 B22 101(4) . . . . ?
B26 B20 B21 B23 39(3) . . . . ?
B26 B21 B23 B24 100(4) . . . . ?
B26 B21 B23 B25 34(3) . . . . ?
B26 B21 B23 B22 136(4) . . . . ?
B1 C8 B2 C9 -41(3) . . . . ?
B1 C8 B2 B3 -144(4) . . . . ?
B1 C8 B2 B4 -100(4) . . . . ?
B1 C8 B9 B10 46(4) . . . . ?
B1 C8 B9 B6 102(4) . . . . ?
B1 C8 B9 B7 142(4) . . . . ?
B1 C8 B3 B2 38(5) . . . . ?
B1 C8 B3 B4 -4(6) . . . . ?
B1 C8 B3 B7 -104(5) . . . . ?
B1 C8 B3 B8 -64(5) . . . . ?
B1 C8 B7 B9 -37(4) . . . . ?
B1 C8 B7 B6 5(6) . . . . ?
B1 C8 B7 B3 113(5) . . . . ?
B1 C8 B7 B8 67(5) . . . . ?
B1 C9 B2 C8 40(3) . . . . ?
B1 C9 B2 B3 101(4) . . . . ?
B1 C9 B2 B4 145(4) . . . . ?
B1 C9 B10 B9 -35(4) . . . . ?
B1 C9 B10 B6 -103(4) . . . . ?
B1 C9 B10 B5 -142(4) . . . . ?
B1 C9 B4 B2 -37(4) . . . . ?
B1 C9 B4 B3 4(6) . . . . ?
B1 C9 B4 B5 103(5) . . . . ?
B1 C9 B4 B8 64(5) . . . . ?
B1 C9 B5 B10 37(4) . . . . ?
B1 C9 B5 B6 2(5) . . . . ?
B1 C9 B5 B4 -111(4) . . . . ?
B1 C9 B5 B8 -61(5) . . . . ?
B1 B2 B3 C8 -30(3) . . . . ?
B1 B2 B3 B4 101(4) . . . . ?
B1 B2 B3 B7 3(5) . . . . ?
B1 B2 B3 B8 58(5) . . . . ?
B1 B2 B4 C9 30(4) . . . . ?
B1 B2 B4 B3 -100(4) . . . . ?
B1 B2 B4 B5 -5(5) . . . . ?
B1 B2 B4 B8 -58(4) . . . . ?
B1 B10 B9 C8 -41(3) . . . . ?
B1 B10 B9 B6 -136(4) . . . . ?
B1 B10 B9 B7 -98(4) . . . . ?
B1 B10 B6 B9 41(4) . . . . ?
B1 B10 B6 B5 -97(5) . . . . ?
B1 B10 B6 B7 -3(6) . . . . ?
B1 B10 B6 B8 -63(5) . . . . ?
B1 B10 B5 C9 -32(4) . . . . ?
B1 B10 B5 B6 106(4) . . . . ?
B1 B10 B5 B4 -2(6) . . . . ?
B1 B10 B5 B8 69(5) . . . . ?
B1 B9 B6 B10 -40(4) . . . . ?
B1 B9 B6 B5 -1(5) . . . . ?
B1 B9 B6 B7 94(4) . . . . ?
B1 B9 B6 B8 56(5) . . . . ?
B25 C40 B18 C39 0(5) . . . . ?
B25 C40 B18 B17 40(4) . . . . ?
B25 C40 B18 B19 -64(4) . . . . ?
B25 C40 B18 B20 -99(4) . . . . ?
B25 C40 B17 C39 -102(4) . . . . ?
B25 C40 B17 B18 -138(4) . . . . ?
B25 C40 B17 B24 -41(3) . . . . ?
B25 C40 B26 B20 140(4) . . . . ?
B25 C40 B26 B21 102(4) . . . . ?
B25 C40 B26 B23 41(3) . . . . ?
B25 C40 B20 B18 108(4) . . . . ?
B25 C40 B20 B19 71(4) . . . . ?
B25 C40 B20 B26 -36(4) . . . . ?
B25 C40 B20 B21 7(5) . . . . ?
B25 B17 B24 C39 -134(4) . . . . ?
B25 B17 B24 B22 -106(4) . . . . ?
B25 B17 B24 B23 -36(4) . . . . ?
B25 B24 B22 C39 -91(4) . . . . ?
B25 B24 B22 B19 -53(5) . . . . ?
B25 B24 B22 B21 7(5) . . . . ?
B25 B24 B22 B23 42(4) . . . . ?
B25 B24 B23 B26 -35(3) . . . . ?
B25 B24 B23 B22 -135(4) . . . . ?
B25 B24 B23 B21 -100(4) . . . . ?
B25 B26 B20 C40 36(4) . . . . ?
B25 B26 B20 B18 4(5) . . . . ?
B25 B26 B20 B19 -64(5) . . . . ?
B25 B26 B20 B21 -99(4) . . . . ?
B25 B26 B21 B19 68(4) . . . . ?
B25 B26 B21 B20 101(4) . . . . ?
B25 B26 B21 B22 4(4) . . . . ?
B25 B26 B21 B23 -35(3) . . . . ?
C42 C43 C44 C45 0.0 . . . . ?
C43 C42 C41 P4 178(3) . . . . ?
C43 C42 C41 C46 0.0 . . . . ?
C43 C44 C45 C46 0.0 . . . . ?
C44 C45 C46 C41 0.0 . . . . ?
C45 C46 C41 P4 -178(3) . . . . ?
C45 C46 C41 C42 0.0 . . . . ?
C41 P4 C40 B18 -14(4) . . . . ?
C41 P4 C40 B17 -93(3) . . . . ?
C41 P4 C40 B26 134(3) . . . . ?
C41 P4 C40 B25 -160(3) . . . . ?
C41 P4 C40 B20 64(4) . . . . ?
C41 P4 C47 C48 157(2) . . . . ?
C41 P4 C47 C52 -25(3) . . . . ?
C41 C42 C43 C44 0.0 . . . . ?
B9 C8 B2 C9 -7(5) . . . . ?
B9 C8 B2 B1 34(4) . . . . ?
B9 C8 B2 B3 -110(4) . . . . ?
B9 C8 B2 B4 -66(5) . . . . ?
B9 C8 B1 C9 -105(4) . . . . ?
B9 C8 B1 B2 -147(4) . . . . ?
B9 C8 B1 B10 -44(3) . . . . ?
B9 C8 B3 B2 111(5) . . . . ?
B9 C8 B3 B4 69(5) . . . . ?
B9 C8 B3 B7 -32(4) . . . . ?
B9 C8 B3 B8 8(5) . . . . ?
B9 C8 B7 B6 42(4) . . . . ?
B9 C8 B7 B3 149(4) . . . . ?
B9 C8 B7 B8 103(4) . . . . ?
B9 B10 B1 C8 48(4) . . . . ?
B9 B10 B1 C9 141(4) . . . . ?
B9 B10 B1 B2 107(4) . . . . ?
B9 B10 B6 B5 -138(4) . . . . ?
B9 B10 B6 B7 -44(4) . . . . ?
B9 B10 B6 B8 -104(4) . . . . ?
B9 B10 B5 C9 -97(5) . . . . ?
B9 B10 B5 B6 41(4) . . . . ?
B9 B10 B5 B4 -67(6) . . . . ?
B9 B10 B5 B8 4(6) . . . . ?
B9 B6 B5 C9 0(5) . . . . ?
B9 B6 B5 B10 -38(4) . . . . ?
B9 B6 B5 B4 64(5) . . . . ?
B9 B6 B5 B8 100(5) . . . . ?
B9 B6 B7 C8 -43(4) . . . . ?
B9 B6 B7 B3 -102(4) . . . . ?
B9 B6 B7 B8 -136(5) . . . . ?
B9 B6 B8 B3 3(6) . . . . ?
B9 B6 B8 B4 -65(5) . . . . ?
B9 B6 B8 B5 -100(5) . . . . ?
B9 B6 B8 B7 41(4) . . . . ?
B9 B7 B8 B6 -38(4) . . . . ?
B9 B7 B8 B3 105(4) . . . . ?
B9 B7 B8 B4 71(5) . . . . ?
B9 B7 B8 B5 2(6) . . . . ?
B30 B29 B28 B27 -4(5) . . . . ?
B30 B29 B28 C65 -35(4) . . . . ?
B30 B29 B28 C66 90(4) . . . . ?
B30 B29 B28 B34 61(5) . . . . ?
B30 B29 C65 P3 -111(3) . . . . ?
B30 B29 C65 B28 141(5) . . . . ?
B30 B29 C65 B27 104(5) . . . . ?
B30 B29 C65 B35 30(4) . . . . ?
B30 B29 C66 P2 152(3) . . . . ?
B30 B29 C66 B28 -101(4) . . . . ?
B30 B29 C66 B31 42(3) . . . . ?
B30 B29 C66 B32 2(5) . . . . ?
B30 B29 C66 B34 -69(5) . . . . ?
B30 C65 B35 B27 141(4) . . . . ?
B30 C65 B35 B33 103(4) . . . . ?
B30 C65 B35 B36 38(3) . . . . ?
B30 B31 B32 C66 -92(4) . . . . ?
B30 B31 B32 B33 8(6) . . . . ?
B30 B31 B32 B34 -62(5) . . . . ?
B30 B31 B32 B36 42(4) . . . . ?
B30 B31 C66 P2 -145(4) . . . . ?
B30 B31 C66 B29 -41(4) . . . . ?
B30 B31 C66 B28 -6(6) . . . . ?
B30 B31 C66 B32 101(4) . . . . ?
B30 B31 C66 B34 68(5) . . . . ?
B30 B31 B36 B32 -131(4) . . . . ?
B30 B31 B36 B33 -100(4) . . . . ?
B30 B31 B36 B35 -40(4) . . . . ?
B30 B36 B35 B27 -97(4) . . . . ?
B30 B36 B35 C65 -39(3) . . . . ?
B30 B36 B35 B33 -138(4) . . . . ?
B31 B29 B28 B27 -63(5) . . . . ?
B31 B29 B28 C65 -94(4) . . . . ?
B31 B29 B28 C66 30(3) . . . . ?
B31 B29 B28 B34 1(5) . . . . ?
B31 B29 C65 P3 -155(3) . . . . ?
B31 B29 C65 B28 96(4) . . . . ?
B31 B29 C65 B27 60(5) . . . . ?
B31 B29 C65 B30 -44(3) . . . . ?
B31 B29 C65 B35 -14(5) . . . . ?
B31 B29 B30 C65 126(4) . . . . ?
B31 B29 B30 B36 36(4) . . . . ?
B31 B29 B30 B35 101(4) . . . . ?
B31 B29 C66 P2 110(4) . . . . ?
B31 B29 C66 B28 -143(4) . . . . ?
B31 B29 C66 B32 -40(4) . . . . ?
B31 B29 C66 B34 -111(5) . . . . ?
B31 B30 B36 B32 44(4) . . . . ?
B31 B30 B36 B33 103(4) . . . . ?
B31 B30 B36 B35 139(4) . . . . ?
B31 B32 C66 P2 -108(4) . . . . ?
B31 B32 C66 B29 40(4) . . . . ?
B31 B32 C66 B28 108(4) . . . . ?
B31 B32 C66 B34 148(4) . . . . ?
B31 B32 B33 B27 -70(5) . . . . ?
B31 B32 B33 B34 -106(5) . . . . ?
B31 B32 B33 B36 32(4) . . . . ?
B31 B32 B33 B35 -7(6) . . . . ?
B31 B32 B34 B28 5(5) . . . . ?
B31 B32 B34 B27 67(5) . . . . ?
B31 B32 B34 C66 -30(3) . . . . ?
B31 B32 B34 B33 104(4) . . . . ?
B31 B32 B36 B30 -43(4) . . . . ?
B31 B32 B36 B33 -144(5) . . . . ?
B31 B32 B36 B35 -109(5) . . . . ?
B31 C66 B34 B28 -105(4) . . . . ?
B31 C66 B34 B27 -66(5) . . . . ?
B31 C66 B34 B32 34(4) . . . . ?
B31 C66 B34 B33 -6(5) . . . . ?
B31 B36 B35 B27 -59(5) . . . . ?
B31 B36 B35 C65 0(5) . . . . ?
B31 B36 B35 B30 38(4) . . . . ?
B31 B36 B35 B33 -100(4) . . . . ?
B20 C40 B18 C39 99(4) . . . . ?
B20 C40 B18 B17 139(4) . . . . ?
B20 C40 B18 B19 35(3) . . . . ?
B20 C40 B17 C39 -4(4) . . . . ?
B20 C40 B17 B18 -40(4) . . . . ?
B20 C40 B17 B24 57(5) . . . . ?
B20 C40 B17 B25 98(4) . . . . ?
B20 C40 B26 B25 -140(4) . . . . ?
B20 C40 B26 B21 -38(3) . . . . ?
B20 C40 B26 B23 -99(4) . . . . ?
B20 C40 B25 B17 -109(4) . . . . ?
B20 C40 B25 B24 -67(4) . . . . ?
B20 C40 B25 B26 36(4) . . . . ?
B20 C40 B25 B23 -9(5) . . . . ?
B20 B18 B17 C39 -98(4) . . . . ?
B20 B18 B17 C40 37(4) . . . . ?
B20 B18 B17 B24 -64(4) . . . . ?
B20 B18 B17 B25 -2(5) . . . . ?
B20 B18 B19 C39 133(4) . . . . ?
B20 B18 B19 B22 103(4) . . . . ?
B20 B18 B19 B21 39(3) . . . . ?
B20 B19 B22 C39 91(4) . . . . ?
B20 B19 B22 B24 52(5) . . . . ?
B20 B19 B22 B21 -42(3) . . . . ?
B20 B19 B22 B23 -6(4) . . . . ?
B20 B19 B21 B26 32(3) . . . . ?
B20 B19 B21 B22 133(4) . . . . ?
B20 B19 B21 B23 96(4) . . . . ?
B20 B26 B25 C40 -35(3) . . . . ?
B20 B26 B25 B17 -5(5) . . . . ?
B20 B26 B25 B24 62(5) . . . . ?
B20 B26 B25 B23 97(4) . . . . ?
B20 B26 B21 B19 -33(3) . . . . ?
B20 B26 B21 B22 -97(4) . . . . ?
B20 B26 B21 B23 -136(4) . . . . ?
B20 B21 B23 B24 63(5) . . . . ?
B20 B21 B23 B26 -37(3) . . . . ?
B20 B21 B23 B25 -3(5) . . . . ?
B20 B21 B23 B22 99(4) . . . . ?
B22 C39 B18 C40 -68(5) . . . . ?
B22 C39 B18 B17 -105(4) . . . . ?
B22 C39 B18 B19 37(4) . . . . ?
B22 C39 B18 B20 -4(5) . . . . ?
B22 C39 B17 C40 72(4) . . . . ?
B22 C39 B17 B18 108(4) . . . . ?
B22 C39 B17 B24 -32(4) . . . . ?
B22 C39 B17 B25 8(5) . . . . ?
B22 C39 B24 B17 146(4) . . . . ?
B22 C39 B24 B25 108(4) . . . . ?
B22 C39 B24 B23 44(4) . . . . ?
B22 C39 B19 B18 -143(4) . . . . ?
B22 C39 B19 B20 -104(4) . . . . ?
B22 C39 B19 B21 -41(4) . . . . ?
B22 B24 B25 C40 58(4) . . . . ?
B22 B24 B25 B17 97(4) . . . . ?
B22 B24 B25 B26 -5(5) . . . . ?
B22 B24 B25 B23 -44(4) . . . . ?
B22 B24 B23 B26 100(4) . . . . ?
B22 B24 B23 B25 135(4) . . . . ?
B22 B24 B23 B21 36(4) . . . . ?
B22 B19 B20 C40 -60(4) . . . . ?
B22 B19 B20 B18 -94(4) . . . . ?
B22 B19 B20 B26 6(5) . . . . ?
B22 B19 B20 B21 42(3) . . . . ?
B22 B19 B21 B26 -101(4) . . . . ?
B22 B19 B21 B20 -133(4) . . . . ?
B22 B19 B21 B23 -36(4) . . . . ?
B22 B21 B23 B24 -36(4) . . . . ?
B22 B21 B23 B26 -136(4) . . . . ?
B22 B21 B23 B25 -102(4) . . . . ?
B21 B19 B20 C40 -103(4) . . . . ?
B21 B19 B20 B18 -137(4) . . . . ?
B21 B19 B20 B26 -37(4) . . . . ?
B21 B19 B22 C39 133(4) . . . . ?
B21 B19 B22 B24 94(4) . . . . ?
B21 B19 B22 B23 36(3) . . . . ?
B21 B26 B25 C40 -97(4) . . . . ?
B21 B26 B25 B17 -67(5) . . . . ?
B21 B26 B25 B24 0(4) . . . . ?
B21 B26 B25 B23 35(3) . . . . ?
B21 B26 B20 C40 135(4) . . . . ?
B21 B26 B20 B18 103(4) . . . . ?
B21 B26 B20 B19 35(3) . . . . ?
B21 B22 B23 B24 140(4) . . . . ?
B21 B22 B23 B26 39(3) . . . . ?
B21 B22 B23 B25 99(4) . . . . ?
B6 B10 B1 C8 6(5) . . . . ?
B6 B10 B1 C9 99(5) . . . . ?
B6 B10 B1 B2 65(5) . . . . ?
B6 B10 B1 B9 -42(4) . . . . ?
B6 B10 B9 C8 95(4) . . . . ?
B6 B10 B9 B1 136(4) . . . . ?
B6 B10 B9 B7 38(4) . . . . ?
B6 B10 B5 C9 -138(4) . . . . ?
B6 B10 B5 B4 -107(5) . . . . ?
B6 B10 B5 B8 -37(4) . . . . ?
B6 B5 B8 B3 -111(5) . . . . ?
B6 B5 B8 B4 -145(4) . . . . ?
B6 B5 B8 B7 -38(5) . . . . ?
B6 B7 B8 B3 143(4) . . . . ?
B6 B7 B8 B4 109(5) . . . . ?
B6 B7 B8 B5 40(5) . . . . ?
B3 C8 B2 C9 103(4) . . . . ?
B3 C8 B2 B1 144(4) . . . . ?
B3 C8 B2 B4 44(4) . . . . ?
B3 C8 B1 C9 6(6) . . . . ?
B3 C8 B1 B2 -36(4) . . . . ?
B3 C8 B1 B10 67(5) . . . . ?
B3 C8 B1 B9 111(5) . . . . ?
B3 C8 B9 B10 -64(5) . . . . ?
B3 C8 B9 B1 -110(5) . . . . ?
B3 C8 B9 B6 -7(5) . . . . ?
B3 C8 B9 B7 32(4) . . . . ?
B3 C8 B7 B9 -149(4) . . . . ?
B3 C8 B7 B6 -107(4) . . . . ?
B3 C8 B7 B8 -46(4) . . . . ?
B3 B2 B4 C9 130(4) . . . . ?
B3 B2 B4 B5 96(4) . . . . ?
B3 B2 B4 B8 43(4) . . . . ?
B3 B4 B5 C9 95(4) . . . . ?
B3 B4 B5 B10 64(5) . . . . ?
B3 B4 B5 B6 2(5) . . . . ?
B3 B4 B5 B8 -32(4) . . . . ?
B3 B4 B8 B6 107(5) . . . . ?
B3 B4 B8 B5 143(4) . . . . ?
B3 B4 B8 B7 36(4) . . . . ?
B3 B7 B8 B6 -143(4) . . . . ?
B3 B7 B8 B4 -34(4) . . . . ?
B3 B7 B8 B5 -103(5) . . . . ?
B4 C9 B2 C8 -105(4) . . . . ?
B4 C9 B2 B1 -145(4) . . . . ?
B4 C9 B2 B3 -44(4) . . . . ?
B4 C9 B10 B1 111(4) . . . . ?
B4 C9 B10 B9 76(5) . . . . ?
B4 C9 B10 B6 8(6) . . . . ?
B4 C9 B10 B5 -31(4) . . . . ?
B4 C9 B1 C8 -6(6) . . . . ?
B4 C9 B1 B2 36(4) . . . . ?
B4 C9 B1 B10 -105(5) . . . . ?
B4 C9 B1 B9 -72(5) . . . . ?
B4 C9 B5 B10 148(4) . . . . ?
B4 C9 B5 B6 112(4) . . . . ?
B4 C9 B5 B8 50(4) . . . . ?
B4 B2 B3 C8 -131(4) . . . . ?
B4 B2 B3 B7 -98(4) . . . . ?
B4 B2 B3 B8 -43(4) . . . . ?
B4 B3 B8 B6 -108(5) . . . . ?
B4 B3 B8 B5 -35(4) . . . . ?
B4 B3 B8 B7 -145(4) . . . . ?
B4 B5 B8 B6 145(4) . . . . ?
B4 B5 B8 B3 34(4) . . . . ?
B4 B5 B8 B7 106(5) . . . . ?
B23 B24 B25 C40 102(4) . . . . ?
B23 B24 B25 B17 141(4) . . . . ?
B23 B24 B25 B26 39(4) . . . . ?
B23 B24 B22 C39 -133(4) . . . . ?
B23 B24 B22 B19 -96(4) . . . . ?
B23 B24 B22 B21 -35(4) . . . . ?
B23 B26 B25 C40 -132(4) . . . . ?
B23 B26 B25 B17 -102(4) . . . . ?
B23 B26 B25 B24 -35(3) . . . . ?
B23 B26 B20 C40 97(4) . . . . ?
B23 B26 B20 B18 65(4) . . . . ?
B23 B26 B20 B19 -3(5) . . . . ?
B23 B26 B20 B21 -38(3) . . . . ?
B23 B26 B21 B19 103(4) . . . . ?
B23 B26 B21 B20 136(4) . . . . ?
B23 B26 B21 B22 39(3) . . . . ?
B23 B22 B21 B19 -140(4) . . . . ?
B23 B22 B21 B26 -39(3) . . . . ?
B23 B22 B21 B20 -99(4) . . . . ?
B5 C9 B2 C8 -67(4) . . . . ?
B5 C9 B2 B1 -107(4) . . . . ?
B5 C9 B2 B3 -6(5) . . . . ?
B5 C9 B2 B4 38(4) . . . . ?
B5 C9 B10 B1 142(4) . . . . ?
B5 C9 B10 B9 107(4) . . . . ?
B5 C9 B10 B6 39(4) . . . . ?
B5 C9 B1 C8 63(5) . . . . ?
B5 C9 B1 B2 105(4) . . . . ?
B5 C9 B1 B10 -36(4) . . . . ?
B5 C9 B1 B9 -3(5) . . . . ?
B5 C9 B4 B2 -140(4) . . . . ?
B5 C9 B4 B3 -99(4) . . . . ?
B5 C9 B4 B8 -39(3) . . . . ?
B5 B10 B1 C8 -60(5) . . . . ?
B5 B10 B1 C9 33(4) . . . . ?
B5 B10 B1 B2 -1(5) . . . . ?
B5 B10 B1 B9 -108(4) . . . . ?
B5 B10 B9 C8 55(5) . . . . ?
B5 B10 B9 B1 95(5) . . . . ?
B5 B10 B9 B6 -40(4) . . . . ?
B5 B10 B9 B7 -3(5) . . . . ?
B5 B10 B6 B9 138(4) . . . . ?
B5 B10 B6 B7 94(5) . . . . ?
B5 B10 B6 B8 34(4) . . . . ?
B5 B6 B7 C8 63(4) . . . . ?
B5 B6 B7 B9 105(4) . . . . ?
B5 B6 B7 B3 4(5) . . . . ?
B5 B6 B7 B8 -31(4) . . . . ?
B5 B6 B8 B3 104(5) . . . . ?
B5 B6 B8 B4 35(4) . . . . ?
B5 B6 B8 B7 141(5) . . . . ?
B5 B4 B8 B6 -37(4) . . . . ?
B5 B4 B8 B3 -143(4) . . . . ?
B5 B4 B8 B7 -108(5) . . . . ?
C22 C21 C26 C25 0.0 . . . . ?
C21 P6 C10 C7 -137(2) . . . . ?
C21 P6 C10 C20 44(3) . . . . ?
C21 C22 C23 C24 0.0 . . . . ?
C21 C26 C25 C24 0.0 . . . . ?
C26 C25 C24 C23 0.0 . . . . ?
C25 C24 C23 C22 0.0 . . . . ?
C23 C22 C21 P6 179(2) . . . . ?
C23 C22 C21 C26 0.0 . . . . ?
C7 C17 C18 C19 0.0 . . . . ?
C17 C7 C10 P6 -179(3) . . . . ?
C17 C7 C10 C20 0.0 . . . . ?
C17 C18 C19 C20 0.0 . . . . ?
C18 C19 C20 C10 0.0 . . . . ?
C19 C20 C10 P6 179(4) . . . . ?
C19 C20 C10 C7 0.0 . . . . ?
C10 P6 C21 C22 -7(3) . . . . ?
C10 P6 C21 C26 172(2) . . . . ?
C10 C7 C17 C18 0.0 . . . . ?
C59 P3 C65 B29 2(3) . . . . ?
C59 P3 C65 B28 71(4) . . . . ?
C59 P3 C65 B27 147(4) . . . . ?
C59 P3 C65 B30 -60(4) . . . . ?
C59 P3 C65 B35 -137(3) . . . . ?
C59 P3 C53 C54 -86(2) . . . . ?
C59 P3 C53 C58 92(2) . . . . ?
C59 C60 C61 C62 0.0 . . . . ?
C60 C59 C64 C63 0.0 . . . . ?
C60 C61 C62 C63 0.0 . . . . ?
C61 C62 C63 C64 0.0 . . . . ?
C62 C63 C64 C59 0.0 . . . . ?
C64 C59 C60 C61 0.0 . . . . ?
C54 C55 C56 C57 0.0 . . . . ?
C55 C54 C53 P3 178(2) . . . . ?
C55 C54 C53 C58 0.0 . . . . ?
C55 C56 C57 C58 0.0 . . . . ?
C56 C57 C58 C53 0.0 . . . . ?
C57 C58 C53 P3 -178(3) . . . . ?
C57 C58 C53 C54 0.0 . . . . ?
C53 P3 C65 B29 116(3) . . . . ?
C53 P3 C65 B28 -175(3) . . . . ?
C53 P3 C65 B27 -99(4) . . . . ?
C53 P3 C65 B30 54(4) . . . . ?
C53 P3 C65 B35 -23(4) . . . . ?
C53 P3 C59 C60 -30(2) . . . . ?
C53 P3 C59 C64 153.5(18) . . . . ?
C53 C54 C55 C56 0.0 . . . . ?
C67 P2 C73 C74 155.8(18) . . . . ?
C67 P2 C73 C78 -29(2) . . . . ?
C67 P2 C66 B29 -6(4) . . . . ?
C67 P2 C66 B28 -73(4) . . . . ?
C67 P2 C66 B31 66(4) . . . . ?
C67 P2 C66 B32 143(4) . . . . ?
C67 P2 C66 B34 -146(4) . . . . ?
C67 C68 C69 C70 0.0 . . . . ?
C68 C67 C72 C71 0.0 . . . . ?
C68 C69 C70 C71 0.0 . . . . ?
C69 C70 C71 C72 0.0 . . . . ?
C70 C71 C72 C67 0.0 . . . . ?
C72 C67 C68 C69 0.0 . . . . ?
C49 C48 C47 P4 178(3) . . . . ?
C49 C48 C47 C52 0.0 . . . . ?
C48 C49 C50 C51 0.0 . . . . ?
C48 C47 C52 C51 0.0 . . . . ?
C47 P4 C40 B18 -129(4) . . . . ?
C47 P4 C40 B17 152(3) . . . . ?
C47 P4 C40 B26 19(4) . . . . ?
C47 P4 C40 B25 85(3) . . . . ?
C47 P4 C40 B20 -51(4) . . . . ?
C47 P4 C41 C42 -126(2) . . . . ?
C47 P4 C41 C46 52(3) . . . . ?
C47 C52 C51 C50 0.0 . . . . ?
C52 C51 C50 C49 0.0 . . . . ?
C50 C49 C48 C47 0.0 . . . . ?
C74 C73 C78 C77 0.0 . . . . ?
C73 P2 C67 C68 61(2) . . . . ?
C73 P2 C67 C72 -120.4(18) . . . . ?
C73 P2 C66 B29 -123(3) . . . . ?
C73 P2 C66 B28 170(3) . . . . ?
C73 P2 C66 B31 -51(4) . . . . ?
C73 P2 C66 B32 26(4) . . . . ?
C73 P2 C66 B34 97(4) . . . . ?
C73 C74 C75 C76 0.0 . . . . ?
C73 C78 C77 C76 0.0 . . . . ?
C78 C77 C76 C75 0.0 . . . . ?
C77 C76 C75 C74 0.0 . . . . ?
C75 C74 C73 P2 175(2) . . . . ?
C75 C74 C73 C78 0.0 . . . . ?
C2 C1 C6 C5 0.0 . . . . ?
C1 P1 C8 B2 -129(4) . . . . ?
C1 P1 C8 B1 153(4) . . . . ?
C1 P1 C8 B9 86(3) . . . . ?
C1 P1 C8 B3 -56(4) . . . . ?
C1 P1 C8 B7 18(4) . . . . ?
C1 P1 C12 C13 17(3) . . . . ?
C1 P1 C12 C11 -152.8(18) . . . . ?
C1 C2 C3 C4 0.0 . . . . ?
C1 C6 C5 C4 0.0 . . . . ?
C6 C5 C4 C3 0.0 . . . . ?
C5 C4 C3 C2 0.0 . . . . ?
C3 C2 C1 P1 -178(3) . . . . ?
C3 C2 C1 C6 0.0 . . . . ?
C15 C14 C13 C12 0.0 . . . . ?
C14 C15 C16 C11 0.0 . . . . ?
C14 C13 C12 P1 -169(3) . . . . ?
C14 C13 C12 C11 0.0 . . . . ?
C13 C12 C11 C16 0.0 . . . . ?
C12 P1 C8 B2 -15(4) . . . . ?
C12 P1 C8 B1 -93(4) . . . . ?
C12 P1 C8 B9 -160(3) . . . . ?
C12 P1 C8 B3 57(4) . . . . ?
C12 P1 C8 B7 132(3) . . . . ?
C12 P1 C1 C2 117(2) . . . . ?
C12 P1 C1 C6 -61(3) . . . . ?
C12 C11 C16 C15 0.0 . . . . ?
C16 C15 C14 C13 0.0 . . . . ?
C28 C29 C30 C31 0.0 . . . . ?
C29 C28 C27 P5 -175(4) . . . . ?
C29 C28 C27 C32 0.0 . . . . ?
C29 C30 C31 C32 0.0 . . . . ?
C30 C31 C32 C27 0.0 . . . . ?
C31 C32 C27 P5 175(4) . . . . ?
C31 C32 C27 C28 0.0 . . . . ?
C27 P5 C39 B18 132(4) . . . . ?
C27 P5 C39 B17 -156(3) . . . . ?
C27 P5 C39 B24 -88(3) . . . . ?
C27 P5 C39 B19 56(4) . . . . ?
C27 P5 C39 B22 -20(4) . . . . ?
C27 P5 C33 C34 -13(3) . . . . ?
C27 P5 C33 C38 172(2) . . . . ?
C27 C28 C29 C30 0.0 . . . . ?
C37 C36 C35 C34 0.0 . . . . ?
C36 C37 C38 C33 0.0 . . . . ?
C36 C35 C34 C33 0.0 . . . . ?
C35 C34 C33 P5 -174(3) . . . . ?
C35 C34 C33 C38 0.0 . . . . ?
C34 C33 C38 C37 0.0 . . . . ?
C33 P5 C39 B18 14(4) . . . . ?
C33 P5 C39 B17 86(3) . . . . ?
C33 P5 C39 B24 154(3) . . . . ?
C33 P5 C39 B19 -62(4) . . . . ?
C33 P5 C39 B22 -138(3) . . . . ?
C33 P5 C27 C28 -141(2) . . . . ?
C33 P5 C27 C32 44(4) . . . . ?
C38 C37 C36 C35 0.0 . . . . ?
B32 B31 C66 P2 115(4) . . . . ?
B32 B31 C66 B29 -141(4) . . . . ?
B32 B31 C66 B28 -106(5) . . . . ?
B32 B31 C66 B34 -32(4) . . . . ?
B32 B31 B36 B30 131(4) . . . . ?
B32 B31 B36 B33 31(4) . . . . ?
B32 B31 B36 B35 91(4) . . . . ?
B32 C66 B34 B28 -139(4) . . . . ?
B32 C66 B34 B27 -99(4) . . . . ?
B32 C66 B34 B33 -39(4) . . . . ?
B32 B33 B34 B28 98(4) . . . . ?
B32 B33 B34 B27 137(5) . . . . ?
B32 B33 B34 C66 39(4) . . . . ?
B32 B33 B36 B30 -97(4) . . . . ?
B32 B33 B36 B31 -33(4) . . . . ?
B32 B33 B36 B35 -137(5) . . . . ?
B32 B33 B35 B27 -95(5) . . . . ?
B32 B33 B35 C65 -59(5) . . . . ?
B32 B33 B35 B30 3(6) . . . . ?
B32 B33 B35 B36 39(4) . . . . ?
B32 B36 B35 B27 5(6) . . . . ?
B32 B36 B35 C65 64(5) . . . . ?
B32 B36 B35 B30 102(4) . . . . ?
B32 B36 B35 B33 -36(4) . . . . ?
C66 P2 C67 C68 -53(3) . . . . ?
C66 P2 C67 C72 125(2) . . . . ?
C66 P2 C73 C74 -89(2) . . . . ?
C66 P2 C73 C78 87(2) . . . . ?
C66 B29 B28 B27 -93(5) . . . . ?
C66 B29 B28 C65 -124(4) . . . . ?
C66 B29 B28 B34 -29(4) . . . . ?
C66 B29 C65 P3 151(3) . . . . ?
C66 B29 C65 B28 42(4) . . . . ?
C66 B29 C65 B27 6(5) . . . . ?
C66 B29 C65 B30 -98(4) . . . . ?
C66 B29 C65 B35 -68(4) . . . . ?
C66 B29 B30 C65 86(3) . . . . ?
C66 B29 B30 B31 -40(3) . . . . ?
C66 B29 B30 B36 -4(5) . . . . ?
C66 B29 B30 B35 60(4) . . . . ?
C66 B28 B27 C65 -101(4) . . . . ?
C66 B28 B27 B33 -5(5) . . . . ?
C66 B28 B27 B34 38(3) . . . . ?
C66 B28 B27 B35 -68(4) . . . . ?
C66 B28 C65 P3 -150(3) . . . . ?
C66 B28 C65 B29 -51(4) . . . . ?
C66 B28 C65 B27 95(5) . . . . ?
C66 B28 C65 B30 -17(6) . . . . ?
C66 B28 C65 B35 57(6) . . . . ?
C66 B28 B34 B27 -135(4) . . . . ?
C66 B28 B34 B32 -35(3) . . . . ?
C66 B28 B34 B33 -96(4) . . . . ?
C66 B31 B32 B33 100(5) . . . . ?
C66 B31 B32 B34 30(4) . . . . ?
C66 B31 B32 B36 134(4) . . . . ?
C66 B31 B36 B30 95(4) . . . . ?
C66 B31 B36 B32 -36(3) . . . . ?
C66 B31 B36 B33 -5(5) . . . . ?
C66 B31 B36 B35 55(5) . . . . ?
C66 B32 B33 B27 -5(5) . . . . ?
C66 B32 B33 B34 -42(4) . . . . ?
C66 B32 B33 B36 97(4) . . . . ?
C66 B32 B33 B35 58(5) . . . . ?
C66 B32 B34 B28 35(3) . . . . ?
C66 B32 B34 B27 97(4) . . . . ?
C66 B32 B34 B33 134(4) . . . . ?
C66 B32 B36 B30 -3(5) . . . . ?
C66 B32 B36 B31 40(4) . . . . ?
C66 B32 B36 B33 -105(4) . . . . ?
C66 B32 B36 B35 -69(5) . . . . ?
B33 B27 C65 P3 151(3) . . . . ?
B33 B27 C65 B29 -69(5) . . . . ?
B33 B27 C65 B28 -104(4) . . . . ?
B33 B27 C65 B30 -2(5) . . . . ?
B33 B27 C65 B35 38(4) . . . . ?
B33 B27 B34 B28 135(4) . . . . ?
B33 B27 B34 B32 37(4) . . . . ?
B33 B27 B34 C66 97(4) . . . . ?
B33 B27 B35 C65 -137(4) . . . . ?
B33 B27 B35 B30 -102(4) . . . . ?
B33 B27 B35 B36 -42(4) . . . . ?
B33 B32 C66 P2 148(3) . . . . ?
B33 B32 C66 B29 -65(5) . . . . ?
B33 B32 C66 B28 3(5) . . . . ?
B33 B32 C66 B31 -105(4) . . . . ?
B33 B32 C66 B34 43(4) . . . . ?
B33 B32 B34 B28 -99(4) . . . . ?
B33 B32 B34 B27 -37(4) . . . . ?
B33 B32 B34 C66 -134(4) . . . . ?
B33 B32 B36 B30 101(4) . . . . ?
B33 B32 B36 B31 144(5) . . . . ?
B33 B32 B36 B35 35(4) . . . . ?
B33 B36 B35 B27 41(4) . . . . ?
B33 B36 B35 C65 99(4) . . . . ?
B33 B36 B35 B30 138(4) . . . . ?
B34 B28 B27 C65 -139(4) . . . . ?
B34 B28 B27 B33 -43(4) . . . . ?
B34 B28 B27 B35 -106(4) . . . . ?
B34 B28 C65 P3 150(3) . . . . ?
B34 B28 C65 B29 -112(4) . . . . ?
B34 B28 C65 B27 35(4) . . . . ?
B34 B28 C65 B30 -77(5) . . . . ?
B34 B28 C65 B35 -4(6) . . . . ?
B34 B28 C66 P2 -108(4) . . . . ?
B34 B28 C66 B29 149(4) . . . . ?
B34 B28 C66 B31 112(5) . . . . ?
B34 B28 C66 B32 39(4) . . . . ?
B34 B27 C65 P3 -142(4) . . . . ?
B34 B27 C65 B29 -2(6) . . . . ?
B34 B27 C65 B28 -37(4) . . . . ?
B34 B27 C65 B30 65(5) . . . . ?
B34 B27 C65 B35 106(4) . . . . ?
B34 B27 B33 B32 -36(4) . . . . ?
B34 B27 B33 B36 -98(4) . . . . ?
B34 B27 B33 B35 -139(4) . . . . ?
B34 B27 B35 C65 -97(5) . . . . ?
B34 B27 B35 B30 -63(5) . . . . ?
B34 B27 B35 B33 39(4) . . . . ?
B34 B27 B35 B36 -3(6) . . . . ?
B34 B32 C66 P2 104(4) . . . . ?
B34 B32 C66 B29 -108(4) . . . . ?
B34 B32 C66 B28 -40(4) . . . . ?
B34 B32 C66 B31 -148(4) . . . . ?
B34 B32 B33 B27 36(4) . . . . ?
B34 B32 B33 B36 138(5) . . . . ?
B34 B32 B33 B35 99(5) . . . . ?
B34 B32 B36 B30 60(5) . . . . ?
B34 B32 B36 B31 103(5) . . . . ?
B34 B32 B36 B33 -41(4) . . . . ?
B34 B32 B36 B35 -6(6) . . . . ?
B34 B33 B36 B30 -62(4) . . . . ?
B34 B33 B36 B31 2(5) . . . . ?
B34 B33 B36 B32 36(4) . . . . ?
B34 B33 B36 B35 -101(5) . . . . ?
B34 B33 B35 B27 -35(4) . . . . ?
B34 B33 B35 C65 1(5) . . . . ?
B34 B33 B35 B30 63(5) . . . . ?
B34 B33 B35 B36 99(4) . . . . ?
B36 B30 B31 B29 -142(4) . . . . ?
B36 B30 B31 B32 -43(4) . . . . ?
B36 B30 B31 C66 -98(4) . . . . ?
B36 B31 B32 C66 -134(4) . . . . ?
B36 B31 B32 B33 -34(4) . . . . ?
B36 B31 B32 B34 -104(4) . . . . ?
B36 B31 C66 P2 154(3) . . . . ?
B36 B31 C66 B29 -102(4) . . . . ?
B36 B31 C66 B28 -67(5) . . . . ?
B36 B31 C66 B32 39(4) . . . . ?
B36 B31 C66 B34 7(5) . . . . ?
B36 B32 C66 P2 -146(3) . . . . ?
B36 B32 C66 B29 1(5) . . . . ?
B36 B32 C66 B28 69(5) . . . . ?
B36 B32 C66 B31 -39(3) . . . . ?
B36 B32 C66 B34 109(4) . . . . ?
B36 B32 B33 B27 -102(4) . . . . ?
B36 B32 B33 B34 -138(5) . . . . ?
B36 B32 B33 B35 -39(4) . . . . ?
B36 B32 B34 B28 -59(5) . . . . ?
B36 B32 B34 B27 4(6) . . . . ?
B36 B32 B34 C66 -93(5) . . . . ?
B36 B32 B34 B33 41(4) . . . . ?
B36 B33 B34 B28 61(5) . . . . ?
B36 B33 B34 B27 100(4) . . . . ?
B36 B33 B34 B32 -37(4) . . . . ?
B36 B33 B34 C66 2(5) . . . . ?
B36 B33 B35 B27 -134(4) . . . . ?
B36 B33 B35 C65 -98(4) . . . . ?
B36 B33 B35 B30 -36(4) . . . . ?
B35 B27 C65 P3 113(4) . . . . ?
B35 B27 C65 B29 -107(5) . . . . ?
B35 B27 C65 B28 -143(4) . . . . ?
B35 B27 C65 B30 -40(4) . . . . ?
B35 B27 B33 B32 103(4) . . . . ?
B35 B27 B33 B34 139(4) . . . . ?
B35 B27 B33 B36 41(4) . . . . ?
B35 B27 B34 B28 98(5) . . . . ?
B35 B27 B34 B32 0(6) . . . . ?
B35 B27 B34 C66 60(6) . . . . ?
B35 B27 B34 B33 -37(4) . . . . ?
B35 C65 B30 B29 -151(4) . . . . ?
B35 C65 B30 B31 -100(4) . . . . ?
B35 C65 B30 B36 -38(3) . . . . ?
B35 B30 B31 B29 -106(4) . . . . ?
B35 B30 B31 B32 -6(5) . . . . ?
B35 B30 B31 C66 -62(5) . . . . ?
B35 B30 B31 B36 36(4) . . . . ?
B35 B30 B36 B31 -139(4) . . . . ?
B35 B30 B36 B32 -95(4) . . . . ?
B35 B30 B36 B33 -36(3) . . . . ?
B35 B33 B34 B28 -3(5) . . . . ?
B35 B33 B34 B27 37(4) . . . . ?
B35 B33 B34 B32 -101(5) . . . . ?
B35 B33 B34 C66 -62(5) . . . . ?
B35 B33 B36 B30 39(4) . . . . ?
B35 B33 B36 B31 103(5) . . . . ?
B35 B33 B36 B32 137(5) . . . . ?
B7 C8 B2 C9 66(5) . . . . ?
B7 C8 B2 B1 107(5) . . . . ?
B7 C8 B2 B3 -38(4) . . . . ?
B7 C8 B2 B4 6(5) . . . . ?
B7 C8 B1 C9 -68(5) . . . . ?
B7 C8 B1 B2 -110(4) . . . . ?
B7 C8 B1 B10 -7(5) . . . . ?
B7 C8 B1 B9 37(4) . . . . ?
B7 C8 B9 B10 -96(4) . . . . ?
B7 C8 B9 B1 -142(4) . . . . ?
B7 C8 B9 B6 -39(3) . . . . ?
B7 C8 B3 B2 143(4) . . . . ?
B7 C8 B3 B4 101(4) . . . . ?
B7 C8 B3 B8 40(3) . . . . ?
B7 B9 B6 B10 -133(5) . . . . ?
B7 B9 B6 B5 -95(5) . . . . ?
B7 B9 B6 B8 -38(4) . . . . ?
B7 B6 B5 C9 -67(5) . . . . ?
B7 B6 B5 B10 -105(4) . . . . ?
B7 B6 B5 B4 -4(5) . . . . ?
B7 B6 B5 B8 33(4) . . . . ?
B7 B6 B8 B3 -38(4) . . . . ?
B7 B6 B8 B4 -106(5) . . . . ?
B7 B6 B8 B5 -141(5) . . . . ?
B7 B3 B4 C9 60(4) . . . . ?
B7 B3 B4 B2 101(4) . . . . ?
B7 B3 B4 B5 0(5) . . . . ?
B7 B3 B4 B8 -29(3) . . . . ?
B7 B3 B8 B6 37(4) . . . . ?
B7 B3 B8 B4 145(4) . . . . ?
B7 B3 B8 B5 110(5) . . . . ?
B8 B6 B5 C9 -100(5) . . . . ?
B8 B6 B5 B10 -138(5) . . . . ?
B8 B6 B5 B4 -36(4) . . . . ?
B8 B6 B7 C8 94(4) . . . . ?
B8 B6 B7 B9 136(5) . . . . ?
B8 B6 B7 B3 35(4) . . . . ?
B8 B3 B4 C9 89(4) . . . . ?
B8 B3 B4 B2 130(4) . . . . ?
B8 B3 B4 B5 29(3) . . . . ?
B8 B4 B5 C9 127(4) . . . . ?
B8 B4 B5 B10 96(5) . . . . ?
B8 B4 B5 B6 34(4) . . . . ?

loop_
_smtbx_masks_void_nr
_smtbx_masks_void_average_x
_smtbx_masks_void_average_y
_smtbx_masks_void_average_z
_smtbx_masks_void_volume
_smtbx_masks_void_count_electrons
_smtbx_masks_void_content
1 -0.075 0.218 0.688 85.8 18.1 ?
2 0.075 0.782 0.312 85.8 12.3 ?
3 0.097 0.663 0.963 10.6 0.0 ?
4 0.500 0.000 1.000 304.0 49.5 ?
5 0.180 0.162 0.022 16.3 0.0 ?
6 0.417 0.338 0.950 7.3 0.0 ?
7 0.583 0.663 0.050 7.3 0.0 ?
8 0.820 0.838 0.978 16.3 0.0 ?
9 0.903 0.337 0.037 10.6 0.0 ?
